data_4088724
loop_
_publ_author_name
'Marchetti, Fabio'
'Zacchini, Stefano'
'Zanotti, Valerio'

_publ_section_title
;
 Photochemical Alkyne Insertions into the Iron--Thiocarbonyl Bond of
 [Fe2(CS)(CO)3(Cp)2]
;
_journal_issue 16
_journal_name_full Organometallics
_journal_page_first 2630
_journal_paper_doi 10.1021/acs.organomet.6b00349
_journal_volume 35
_journal_year 2016
_chemical_formula_sum 'C21 H23 F3 Fe2 O5 S2'
_chemical_formula_weight 588.21
_space_group_IT_number 14
_space_group_name_Hall '-P 2yn'
_space_group_name_H-M_alt 'P 1 21/n 1'
_symmetry_cell_setting monoclinic
_symmetry_space_group_name_H-M 'P 1 21/n 1'
_atom_sites_solution_hydrogens geom
_atom_sites_solution_primary direct
_atom_sites_solution_secondary difmap
_audit_creation_method SHELXL-97
_cell_angle_alpha 90.00
_cell_angle_beta 98.39(3)
_cell_angle_gamma 90.00
_cell_formula_units_Z 8
_cell_length_a 17.733(4)
_cell_length_b 14.481(3)
_cell_length_c 19.052(4)
_cell_measurement_reflns_used 881
_cell_measurement_temperature 293(2)
_cell_measurement_theta_max 20.7625
_cell_measurement_theta_min 2.161
_cell_volume 4840.0(18)
_computing_cell_refinement 'APEX2 (Bruker AXS, 2006)'
_computing_data_collection 'APEX2 (Bruker AXS, 2006)'
_computing_data_reduction 'SAINT (Bruker AXS, 2004)'
_computing_molecular_graphics 'ORTEPII (Johnson, 1996)'
_computing_publication_material 'XCIF (Bruker AXS, 2001)'
_computing_structure_refinement 'SHELXL-97 (Sheldrick, 1997)'
_computing_structure_solution 'SHELXS-97 (Sheldrick, 1990)'
_diffrn_ambient_temperature 293(2)
_diffrn_measured_fraction_theta_full 1.000
_diffrn_measured_fraction_theta_max 1.000
_diffrn_measurement_device_type 'CCD area detector'
_diffrn_measurement_method 'phi and omega scans'
_diffrn_radiation_monochromator graphite
_diffrn_radiation_source 'fine-focus sealed tube'
_diffrn_radiation_type MoK\a
_diffrn_radiation_wavelength 0.71073
_diffrn_reflns_av_R_equivalents 0.1040
_diffrn_reflns_av_sigmaI/netI 0.0819
_diffrn_reflns_limit_h_max 21
_diffrn_reflns_limit_h_min -21
_diffrn_reflns_limit_k_max 17
_diffrn_reflns_limit_k_min -17
_diffrn_reflns_limit_l_max 22
_diffrn_reflns_limit_l_min -22
_diffrn_reflns_number 41875
_diffrn_reflns_theta_full 25.03
_diffrn_reflns_theta_max 25.03
_diffrn_reflns_theta_min 1.47
_exptl_absorpt_coefficient_mu 1.424
_exptl_absorpt_correction_T_max 0.8591
_exptl_absorpt_correction_T_min 0.7736
_exptl_absorpt_correction_type empirical
_exptl_absorpt_process_details
; 
 Data were corrected for Lorentz polarization and absorption
 effects (empirical absorption correction SADABS).
 R(int) =  0.0748 (selected reflections only, before parameter refinement)
 R(int) =  0.0557 (selected reflections only, after parameter refinement)
;
_exptl_crystal_colour black
_exptl_crystal_density_diffrn 1.614
_exptl_crystal_density_method 'not measured'
_exptl_crystal_description prism
_exptl_crystal_F_000 2400
_exptl_crystal_size_max 0.19
_exptl_crystal_size_mid 0.14
_exptl_crystal_size_min 0.11
_refine_diff_density_max 1.207
_refine_diff_density_min -0.847
_refine_diff_density_rms 0.122
_refine_ls_extinction_method none
_refine_ls_goodness_of_fit_ref 1.044
_refine_ls_hydrogen_treatment mixed
_refine_ls_matrix_type full
_refine_ls_number_parameters 589
_refine_ls_number_reflns 8556
_refine_ls_number_restraints 324
_refine_ls_restrained_S_all 1.067
_refine_ls_R_factor_all 0.1413
_refine_ls_R_factor_gt 0.0876
_refine_ls_shift/su_max 0.002
_refine_ls_shift/su_mean 0.000
_refine_ls_structure_factor_coef Fsqd
_refine_ls_weighting_details 'calc w=1/[\s^2^(Fo^2^)+(0.1289P)^2^+16.4444P] where P=(Fo^2^+2Fc^2^)/3'
_refine_ls_weighting_scheme calc
_refine_ls_wR_factor_gt 0.2261
_refine_ls_wR_factor_ref 0.2659
_reflns_number_gt 5061
_reflns_number_total 8556
_reflns_threshold_expression >2sigma(I)
_cod_data_source_file om6b00349_si_002.cif
_cod_data_source_block 4a
_cod_depositor_comments
;
The following automatic conversions were performed:

data item '_symmetry_cell_setting' value 'Monoclinic' was changed to
'monoclinic' in accordance with the
/home/saulius/struct/COD-crude-data/automatic-downloads/DataCite-retrospective/ACS/depositions/lib/dictionaries/cif_core.dic
dictionary named 'cif_core.dic' version 2.4.2 last updated on
2011-04-26.

Automatic conversion script
Id: cif_fix_values 6909 2019-04-08 15:41:33Z antanas 
;
_cod_original_cell_volume 4840.1(17)
_cod_original_sg_symbol_H-M P2(1)/n
_cod_database_code 4088724

loop_
_symmetry_equiv_pos_as_xyz
'x, y, z'
'-x+1/2, y+1/2, -z+1/2'
'-x, -y, -z'
'x-1/2, -y-1/2, z-1/2'

loop_
_atom_site_label
_atom_site_type_symbol
_atom_site_fract_x
_atom_site_fract_y
_atom_site_fract_z
_atom_site_U_iso_or_equiv
_atom_site_adp_type
_atom_site_occupancy
_atom_site_symmetry_multiplicity
_atom_site_calc_flag
_atom_site_refinement_flags
_atom_site_disorder_assembly
_atom_site_disorder_group
Fe1 Fe 0.71983(7) 0.02003(8) 0.65153(6) 0.0444(3) Uani 1 1 d . . .
Fe2 Fe 0.64776(7) 0.14972(9) 0.58011(7) 0.0519(4) Uani 1 1 d . . .
C101 C 0.7521(8) -0.0953(8) 0.7134(6) 0.081(3) Uani 1 1 d U . .
H101 H 0.7780 -0.1455 0.6980 0.097 Uiso 1 1 calc R . .
C102 C 0.7859(8) -0.0146(8) 0.7467(5) 0.079(3) Uani 1 1 d U . .
H102 H 0.8379 -0.0026 0.7567 0.095 Uiso 1 1 calc R . .
C103 C 0.7276(7) 0.0436(8) 0.7617(5) 0.078(3) Uani 1 1 d U . .
H103 H 0.7338 0.1008 0.7840 0.094 Uiso 1 1 calc R . .
C104 C 0.6582(8) 0.0007(8) 0.7373(6) 0.080(3) Uani 1 1 d U . .
H104 H 0.6098 0.0242 0.7396 0.096 Uiso 1 1 calc R . .
C105 C 0.6758(8) -0.0865(8) 0.7081(6) 0.079(3) Uani 1 1 d U . .
H105 H 0.6403 -0.1300 0.6886 0.094 Uiso 1 1 calc R . .
C201 C 0.5484(7) 0.1704(9) 0.6258(8) 0.091(3) Uani 1 1 d U . .
H201 H 0.5229 0.1239 0.6465 0.109 Uiso 1 1 calc R . .
C202 C 0.6056(7) 0.2274(9) 0.6606(8) 0.091(3) Uani 1 1 d U . .
H202 H 0.6256 0.2239 0.7084 0.110 Uiso 1 1 calc R . .
C203 C 0.6270(7) 0.2880(9) 0.6137(7) 0.086(3) Uani 1 1 d U . .
H203 H 0.6631 0.3344 0.6243 0.103 Uiso 1 1 calc R . .
C204 C 0.5861(7) 0.2702(9) 0.5465(7) 0.087(3) Uani 1 1 d U . .
H204 H 0.5911 0.3017 0.5049 0.104 Uiso 1 1 calc R . .
C205 C 0.5361(7) 0.1964(9) 0.5530(8) 0.092(3) Uani 1 1 d U . .
H205 H 0.5018 0.1699 0.5170 0.110 Uiso 1 1 calc R . .
C20 C 0.6719(7) 0.1371(8) 0.4946(6) 0.076(3) Uani 1 1 d . . .
O20 O 0.6883(7) 0.1342(8) 0.4390(4) 0.130(4) Uani 1 1 d . . .
C12 C 0.6252(6) 0.0238(8) 0.5819(6) 0.068(3) Uani 1 1 d . . .
O12 O 0.5799(5) -0.0314(6) 0.5578(5) 0.104(3) Uani 1 1 d . . .
C3 C 0.7583(5) 0.1418(6) 0.6162(4) 0.0456(18) Uani 1 1 d U . .
C2 C 0.8016(5) 0.0710(7) 0.5924(5) 0.0540(19) Uani 1 1 d U . .
C1 C 0.7602(5) -0.0126(6) 0.5735(5) 0.055(2) Uani 1 1 d U . .
S1 S 0.77244(18) -0.0934(2) 0.51433(15) 0.0777(8) Uani 1 1 d . . .
C11 C 0.7112(7) -0.1862(8) 0.5339(7) 0.088(4) Uani 1 1 d . . .
H11A H 0.7260 -0.2061 0.5820 0.133 Uiso 1 1 calc R . .
H11B H 0.7157 -0.2369 0.5023 0.133 Uiso 1 1 calc R . .
H11C H 0.6594 -0.1651 0.5279 0.133 Uiso 1 1 calc R . .
C31 C 0.7978(6) 0.2209(7) 0.6588(5) 0.061(2) Uani 1 1 d U . .
H31A H 0.8418 0.1973 0.6898 0.073 Uiso 1 1 calc R . .
H31B H 0.7632 0.2475 0.6883 0.073 Uiso 1 1 calc R . .
C32 C 0.8235(7) 0.2962(8) 0.6112(6) 0.082(3) Uani 1 1 d U . .
H32A H 0.8599 0.2709 0.5838 0.123 Uiso 1 1 calc R . .
H32B H 0.8466 0.3458 0.6401 0.123 Uiso 1 1 calc R . .
H32C H 0.7802 0.3190 0.5799 0.123 Uiso 1 1 calc R . .
C21 C 0.8882(5) 0.0634(9) 0.6074(5) 0.069(2) Uani 1 1 d U . .
H21A H 0.9086 0.1083 0.6429 0.083 Uiso 1 1 calc R . .
H21B H 0.9030 0.0022 0.6250 0.083 Uiso 1 1 calc R . .
C22 C 0.9192(7) 0.0816(12) 0.5383(7) 0.109(4) Uani 1 1 d U . .
H22A H 0.9042 0.0322 0.5055 0.164 Uiso 1 1 calc R . .
H22B H 0.9738 0.0850 0.5474 0.164 Uiso 1 1 calc R . .
H22C H 0.8991 0.1389 0.5182 0.164 Uiso 1 1 calc R . .
Fe3 Fe 0.72621(7) 0.01404(9) 0.12551(7) 0.0519(4) Uani 1 1 d . . .
Fe4 Fe 0.63391(8) 0.11126(9) 0.18489(8) 0.0579(4) Uani 1 1 d . . .
C301 C 0.7472(11) -0.1111(11) 0.0809(10) 0.064(4) Uiso 0.596(14) 1 d PDU A 1
H301 H 0.7677 -0.1607 0.1083 0.077 Uiso 0.596(14) 1 calc PR A 1
C302 C 0.7907(9) -0.0453(14) 0.0520(11) 0.069(4) Uiso 0.596(14) 1 d PDU A 1
H302 H 0.8435 -0.0429 0.0552 0.082 Uiso 0.596(14) 1 calc PR A 1
C303 C 0.7341(10) 0.0205(11) 0.0147(9) 0.062(4) Uiso 0.596(14) 1 d PDU A 1
H303 H 0.7441 0.0733 -0.0102 0.075 Uiso 0.596(14) 1 calc PR A 1
C304 C 0.6587(9) -0.0155(13) 0.0254(10) 0.062(4) Uiso 0.596(14) 1 d PDU A 1
H304 H 0.6115 0.0105 0.0088 0.074 Uiso 0.596(14) 1 calc PR A 1
C305 C 0.6719(12) -0.0946(14) 0.0648(11) 0.074(4) Uiso 0.596(14) 1 d PDU A 1
H305 H 0.6339 -0.1320 0.0786 0.089 Uiso 0.596(14) 1 calc PR A 1
C311 C 0.7020(15) -0.1250(15) 0.0830(13) 0.062(5) Uiso 0.404(14) 1 d PDU A 2
H311 H 0.6921 -0.1783 0.1074 0.075 Uiso 0.404(14) 1 calc PR A 2
C312 C 0.6465(11) -0.065(2) 0.0510(14) 0.063(5) Uiso 0.404(14) 1 d PDU A 2
H312 H 0.5942 -0.0684 0.0514 0.076 Uiso 0.404(14) 1 calc PR A 2
C313 C 0.6885(16) 0.0060(16) 0.0159(13) 0.063(5) Uiso 0.404(14) 1 d PDU A 2
H313 H 0.6675 0.0556 -0.0112 0.076 Uiso 0.404(14) 1 calc PR A 2
C314 C 0.7703(15) -0.018(2) 0.0325(16) 0.075(5) Uiso 0.404(14) 1 d PDU A 2
H314 H 0.8115 0.0130 0.0181 0.089 Uiso 0.404(14) 1 calc PR A 2
C315 C 0.7719(13) -0.0959(19) 0.0741(14) 0.062(5) Uiso 0.404(14) 1 d PDU A 2
H315 H 0.8166 -0.1253 0.0939 0.075 Uiso 0.404(14) 1 calc PR A 2
C401 C 0.5434(12) 0.149(2) 0.1044(9) 0.081(4) Uiso 0.63(2) 1 d PDU A 1
H401 H 0.5490 0.1622 0.0576 0.097 Uiso 0.63(2) 1 calc PR A 1
C402 C 0.5272(12) 0.0605(14) 0.1343(15) 0.078(4) Uiso 0.63(2) 1 d PDU A 1
H402 H 0.5184 0.0059 0.1087 0.093 Uiso 0.63(2) 1 calc PR A 1
C403 C 0.5268(12) 0.0696(14) 0.2064(14) 0.083(4) Uiso 0.63(2) 1 d PDU A 1
H403 H 0.5196 0.0220 0.2375 0.099 Uiso 0.63(2) 1 calc PR A 1
C404 C 0.5392(15) 0.1627(18) 0.2249(10) 0.089(4) Uiso 0.63(2) 1 d PDU A 1
H404 H 0.5409 0.1881 0.2699 0.107 Uiso 0.63(2) 1 calc PR A 1
C405 C 0.5489(13) 0.2113(12) 0.1609(15) 0.085(4) Uiso 0.63(2) 1 d PDU A 1
H405 H 0.5575 0.2744 0.1578 0.102 Uiso 0.63(2) 1 calc PR A 1
C411 C 0.548(2) 0.192(3) 0.1182(18) 0.084(5) Uiso 0.37(2) 1 d PDU A 2
H411 H 0.5566 0.2350 0.0837 0.101 Uiso 0.37(2) 1 calc PR A 2
C412 C 0.530(2) 0.096(3) 0.1066(19) 0.081(5) Uiso 0.37(2) 1 d PDU A 2
H412 H 0.5267 0.0636 0.0640 0.097 Uiso 0.37(2) 1 calc PR A 2
C413 C 0.5182(19) 0.0598(17) 0.172(2) 0.073(5) Uiso 0.37(2) 1 d PDU A 2
H413 H 0.5059 -0.0014 0.1800 0.088 Uiso 0.37(2) 1 calc PR A 2
C414 C 0.528(2) 0.128(3) 0.2239(13) 0.086(5) Uiso 0.37(2) 1 d PDU A 2
H414 H 0.5205 0.1213 0.2711 0.104 Uiso 0.37(2) 1 calc PR A 2
C415 C 0.550(2) 0.2105(19) 0.191(2) 0.084(5) Uiso 0.37(2) 1 d PDU A 2
H415 H 0.5635 0.2662 0.2135 0.101 Uiso 0.37(2) 1 calc PR A 2
C40 C 0.6925(7) 0.1664(7) 0.2552(6) 0.069(3) Uani 1 1 d . A .
O4 O 0.7312(6) 0.2033(5) 0.3003(4) 0.096(3) Uani 1 1 d . . .
C34 C 0.7012(5) 0.1493(7) 0.1223(5) 0.060(2) Uani 1 1 d . A .
O34 O 0.7194(5) 0.2138(5) 0.0945(4) 0.088(2) Uani 1 1 d . . .
C133 C 0.6885(5) -0.0024(6) 0.2198(5) 0.057(2) Uani 1 1 d U A .
C132 C 0.7694(5) -0.0019(6) 0.2312(5) 0.0537(19) Uani 1 1 d U A .
C131 C 0.8055(5) 0.0634(8) 0.1888(5) 0.066(2) Uani 1 1 d U A .
S2 S 0.88729(18) 0.1111(3) 0.2082(2) 0.1011(11) Uani 1 1 d . . .
C35 C 0.9078(9) 0.1447(13) 0.1244(10) 0.144(7) Uani 1 1 d . A .
H35A H 0.9206 0.0911 0.0989 0.215 Uiso 1 1 calc R . .
H35B H 0.9501 0.1868 0.1302 0.215 Uiso 1 1 calc R . .
H35C H 0.8640 0.1744 0.0984 0.215 Uiso 1 1 calc R . .
C36 C 0.6486(6) -0.0857(8) 0.2469(6) 0.073(3) Uani 1 1 d U . .
H36A H 0.6781 -0.1411 0.2416 0.088 Uiso 1 1 calc R A .
H36B H 0.5987 -0.0933 0.2190 0.088 Uiso 1 1 calc R . .
C37 C 0.6399(8) -0.0727(11) 0.3253(7) 0.110(4) Uani 1 1 d U A .
H37A H 0.6891 -0.0632 0.3527 0.164 Uiso 1 1 calc R . .
H37B H 0.6169 -0.1268 0.3421 0.164 Uiso 1 1 calc R . .
H37C H 0.6081 -0.0200 0.3301 0.164 Uiso 1 1 calc R . .
C38 C 0.8204(6) -0.0770(8) 0.2730(5) 0.071(2) Uani 1 1 d U . .
H38A H 0.7896 -0.1302 0.2810 0.085 Uiso 1 1 calc R A .
H38B H 0.8595 -0.0968 0.2456 0.085 Uiso 1 1 calc R . .
C39 C 0.8580(8) -0.0371(10) 0.3448(6) 0.100(4) Uani 1 1 d U A .
H39A H 0.8951 0.0083 0.3368 0.150 Uiso 1 1 calc R . .
H39B H 0.8824 -0.0860 0.3737 0.150 Uiso 1 1 calc R . .
H39C H 0.8197 -0.0090 0.3686 0.150 Uiso 1 1 calc R . .
C41 C 0.9281(8) 0.1018(11) 0.9045(7) 0.166(9) Uani 1 1 d D . .
F10 F 0.8713(11) 0.0414(14) 0.9022(12) 0.137(7) Uiso 0.453(14) 1 d PDU B 1
F20 F 0.9197(10) 0.1650(12) 0.9561(9) 0.110(6) Uiso 0.453(14) 1 d PDU B 1
F30 F 0.9896(13) 0.0542(19) 0.9429(16) 0.205(10) Uiso 0.453(14) 1 d PDU B 1
F10' F 0.9443(11) 0.1153(14) 0.9737(7) 0.136(6) Uiso 0.547(14) 1 d PDU B 2
F20' F 0.9265(13) 0.0096(11) 0.8906(11) 0.165(7) Uiso 0.547(14) 1 d PDU B 2
F30' F 0.8532(10) 0.1294(15) 0.8828(11) 0.166(8) Uiso 0.547(14) 1 d PDU B 2
S3 S 0.9811(2) 0.1473(4) 0.84750(19) 0.1097(13) Uani 1 1 d D B .
O10 O 0.9751(14) 0.2459(10) 0.8681(12) 0.164(9) Uiso 0.558(17) 1 d PDU B 1
O29 O 0.9585(9) 0.1251(13) 0.7764(6) 0.101(6) Uiso 0.558(17) 1 d PDU B 1
O30 O 1.0532(8) 0.1143(14) 0.8833(9) 0.118(6) Uiso 0.558(17) 1 d PDU B 1
O10' O 1.0548(8) 0.1796(16) 0.8705(12) 0.110(7) Uiso 0.442(17) 1 d PDU B 2
O20' O 0.9137(13) 0.203(2) 0.8277(19) 0.200(13) Uiso 0.442(17) 1 d PDU B 2
O30' O 0.9755(14) 0.0685(15) 0.7989(13) 0.132(9) Uiso 0.442(17) 1 d PDU B 2
C42 C 0.5231(7) 0.2878(9) 0.8823(7) 0.125(6) Uani 1 1 d D . .
F40 F 0.4490(5) 0.2751(8) 0.8760(8) 0.197(6) Uani 1 1 d D . .
F50 F 0.5479(7) 0.3207(8) 0.9465(7) 0.192(6) Uani 1 1 d D . .
F60 F 0.5360(9) 0.3488(9) 0.8327(8) 0.231(8) Uani 1 1 d D . .
S4 S 0.57288(17) 0.1852(2) 0.86758(18) 0.0844(9) Uani 1 1 d D . .
O40 O 0.5533(8) 0.1315(8) 0.9259(5) 0.166(5) Uani 1 1 d D . .
O50 O 0.5356(6) 0.1536(7) 0.8007(4) 0.117(3) Uani 1 1 d D . .
O60 O 0.6465(5) 0.2156(10) 0.8654(7) 0.176(6) Uani 1 1 d D . .

loop_
_atom_site_aniso_label
_atom_site_aniso_U_11
_atom_site_aniso_U_22
_atom_site_aniso_U_33
_atom_site_aniso_U_23
_atom_site_aniso_U_13
_atom_site_aniso_U_12
Fe1 0.0454(7) 0.0471(7) 0.0401(6) 0.0048(5) 0.0046(5) 0.0063(5)
Fe2 0.0487(7) 0.0531(8) 0.0519(7) 0.0043(6) 0.0012(6) 0.0108(6)
C101 0.108(6) 0.076(6) 0.060(5) 0.015(4) 0.012(5) 0.018(6)
C102 0.102(6) 0.087(6) 0.047(5) 0.016(4) 0.004(5) 0.011(5)
C103 0.118(7) 0.076(6) 0.042(4) 0.006(4) 0.014(5) 0.011(5)
C104 0.104(6) 0.081(6) 0.060(5) 0.019(4) 0.028(5) 0.015(5)
C105 0.103(6) 0.074(6) 0.060(5) 0.016(4) 0.018(5) -0.004(5)
C201 0.066(5) 0.083(6) 0.127(7) 0.013(6) 0.028(6) 0.029(5)
C202 0.083(6) 0.087(6) 0.105(7) 0.001(5) 0.016(6) 0.031(5)
C203 0.078(6) 0.071(6) 0.106(7) 0.000(5) 0.004(5) 0.025(5)
C204 0.076(6) 0.077(6) 0.102(6) 0.014(5) -0.003(5) 0.028(5)
C205 0.064(5) 0.086(6) 0.120(7) -0.006(6) -0.006(6) 0.027(5)
C20 0.077(7) 0.086(8) 0.060(7) 0.007(6) -0.007(5) 0.023(6)
O20 0.183(11) 0.167(10) 0.040(4) 0.005(5) 0.017(5) 0.057(8)
C12 0.053(6) 0.071(7) 0.076(7) 0.012(5) -0.003(5) 0.015(5)
O12 0.066(5) 0.073(5) 0.159(9) -0.001(5) -0.033(5) -0.011(4)
C3 0.047(4) 0.053(4) 0.035(4) 0.007(3) -0.002(3) -0.003(3)
C2 0.040(4) 0.069(5) 0.051(4) -0.005(4) 0.003(3) 0.003(4)
C1 0.055(5) 0.061(5) 0.048(4) -0.008(4) -0.002(4) 0.013(4)
S1 0.087(2) 0.086(2) 0.0612(16) -0.0219(14) 0.0136(14) 0.0158(16)
C11 0.102(9) 0.072(7) 0.088(8) -0.018(6) 0.003(7) 0.004(7)
C31 0.062(5) 0.066(5) 0.052(5) -0.006(4) 0.002(4) -0.003(4)
C32 0.084(7) 0.078(7) 0.083(7) 0.006(6) 0.011(6) -0.021(6)
C21 0.044(5) 0.097(6) 0.067(5) -0.003(5) 0.009(4) 0.006(5)
C22 0.070(7) 0.167(12) 0.099(9) -0.012(9) 0.038(7) -0.010(8)
Fe3 0.0527(7) 0.0557(8) 0.0467(7) -0.0011(6) 0.0058(6) 0.0051(6)
Fe4 0.0523(8) 0.0507(8) 0.0736(9) -0.0066(6) 0.0194(7) -0.0040(6)
C40 0.089(8) 0.054(6) 0.066(6) -0.006(5) 0.018(6) -0.010(6)
O4 0.153(8) 0.065(5) 0.068(5) -0.016(4) 0.010(5) -0.017(5)
C34 0.058(6) 0.062(6) 0.060(6) 0.004(5) 0.009(4) -0.009(5)
O34 0.107(6) 0.067(5) 0.097(6) 0.034(4) 0.033(5) 0.001(4)
C133 0.062(5) 0.059(5) 0.053(4) -0.009(4) 0.020(4) -0.015(4)
C132 0.056(4) 0.063(5) 0.043(4) -0.008(3) 0.010(3) -0.001(4)
C131 0.045(5) 0.100(7) 0.054(5) -0.013(5) 0.010(4) 0.019(5)
S2 0.0634(18) 0.121(3) 0.116(3) 0.017(2) 0.0039(18) -0.0281(19)
C35 0.102(11) 0.159(16) 0.178(17) 0.079(13) 0.050(11) -0.026(11)
C36 0.075(6) 0.072(6) 0.075(6) 0.008(5) 0.022(5) -0.018(5)
C37 0.111(9) 0.116(10) 0.105(9) 0.032(8) 0.025(8) -0.019(8)
C38 0.071(6) 0.072(6) 0.066(5) 0.008(5) -0.002(5) 0.002(5)
C39 0.102(9) 0.112(9) 0.072(7) 0.008(7) -0.028(6) -0.008(8)
C41 0.124(15) 0.24(3) 0.117(14) -0.076(16) -0.024(12) -0.014(16)
S3 0.081(2) 0.172(4) 0.075(2) 0.017(2) 0.0077(17) -0.008(2)
C42 0.101(12) 0.109(12) 0.166(17) -0.029(12) 0.023(11) -0.039(10)
F40 0.086(6) 0.154(10) 0.357(18) -0.051(10) 0.049(9) 0.013(6)
F50 0.178(10) 0.182(11) 0.237(13) -0.136(10) 0.098(10) -0.062(9)
F60 0.243(15) 0.133(10) 0.290(18) 0.086(11) -0.055(13) -0.046(10)
S4 0.0711(19) 0.090(2) 0.090(2) -0.0222(17) 0.0034(15) 0.0008(16)
O40 0.242(15) 0.139(10) 0.103(8) 0.041(7) -0.015(9) -0.014(10)
O50 0.124(8) 0.142(9) 0.089(6) -0.034(6) 0.027(6) -0.052(7)
O60 0.064(6) 0.225(15) 0.238(14) -0.112(12) 0.024(7) -0.017(8)

loop_
_atom_type_symbol
_atom_type_description
_atom_type_scat_dispersion_real
_atom_type_scat_dispersion_imag
_atom_type_scat_source
C C 0.0033 0.0016 'International Tables Vol C Tables 4.2.6.8 and 6.1.1.4'
H H 0.0000 0.0000 'International Tables Vol C Tables 4.2.6.8 and 6.1.1.4'
O O 0.0106 0.0060 'International Tables Vol C Tables 4.2.6.8 and 6.1.1.4'
F F 0.0171 0.0103 'International Tables Vol C Tables 4.2.6.8 and 6.1.1.4'
S S 0.1246 0.1234 'International Tables Vol C Tables 4.2.6.8 and 6.1.1.4'
Fe Fe 0.3463 0.8444 'International Tables Vol C Tables 4.2.6.8 and 6.1.1.4'

loop_
_geom_angle_atom_site_label_1
_geom_angle_atom_site_label_2
_geom_angle_atom_site_label_3
_geom_angle
C1 Fe1 C12 81.7(4)
C1 Fe1 C3 76.3(4)
C12 Fe1 C3 92.6(4)
C1 Fe1 C102 114.5(4)
C12 Fe1 C102 155.2(5)
C3 Fe1 C102 108.9(4)
C1 Fe1 C101 98.5(4)
C12 Fe1 C101 122.6(5)
C3 Fe1 C101 143.6(4)
C102 Fe1 C101 40.0(4)
C1 Fe1 C2 42.3(4)
C12 Fe1 C2 102.4(4)
C3 Fe1 C2 39.4(4)
C102 Fe1 C2 102.0(4)
C101 Fe1 C2 115.7(4)
C1 Fe1 C105 117.0(4)
C12 Fe1 C105 91.3(5)
C3 Fe1 C105 166.6(4)
C102 Fe1 C105 65.0(5)
C101 Fe1 C105 37.7(4)
C2 Fe1 C105 150.9(4)
C1 Fe1 C103 152.3(4)
C12 Fe1 C103 125.9(5)
C3 Fe1 C103 102.2(4)
C102 Fe1 C103 39.0(4)
C101 Fe1 C103 66.0(5)
C2 Fe1 C103 121.8(4)
C105 Fe1 C103 65.3(5)
C1 Fe1 C104 156.2(5)
C12 Fe1 C104 92.2(5)
C3 Fe1 C104 127.2(4)
C102 Fe1 C104 65.3(5)
C101 Fe1 C104 65.5(5)
C2 Fe1 C104 159.8(4)
C105 Fe1 C104 39.8(4)
C103 Fe1 C104 38.6(5)
C1 Fe1 Fe2 88.9(3)
C12 Fe1 Fe2 46.6(3)
C3 Fe1 Fe2 49.7(2)
C102 Fe1 Fe2 145.1(3)
C101 Fe1 Fe2 166.1(4)
C2 Fe1 Fe2 77.7(3)
C105 Fe1 Fe2 128.4(4)
C103 Fe1 Fe2 111.5(3)
C104 Fe1 Fe2 103.6(3)
C20 Fe2 C12 89.8(5)
C20 Fe2 C3 87.3(4)
C12 Fe2 C3 98.1(4)
C20 Fe2 C205 99.0(5)
C12 Fe2 C205 97.0(5)
C3 Fe2 C205 163.6(5)
C20 Fe2 C201 137.3(5)
C12 Fe2 C201 86.4(5)
C3 Fe2 C201 135.4(5)
C205 Fe2 C201 39.8(5)
C20 Fe2 C204 89.5(5)
C12 Fe2 C204 135.2(5)
C3 Fe2 C204 126.6(4)
C205 Fe2 C204 39.1(5)
C201 Fe2 C204 65.0(5)
C20 Fe2 C202 152.4(5)
C12 Fe2 C202 113.9(5)
C3 Fe2 C202 102.4(4)
C205 Fe2 C202 65.5(5)
C201 Fe2 C202 38.6(5)
C204 Fe2 C202 63.9(5)
C20 Fe2 C203 116.7(5)
C12 Fe2 C203 149.0(5)
C3 Fe2 C203 98.9(4)
C205 Fe2 C203 64.8(5)
C201 Fe2 C203 63.4(5)
C204 Fe2 C203 38.4(5)
C202 Fe2 C203 36.7(5)
C20 Fe2 Fe1 104.3(3)
C12 Fe2 Fe1 50.5(3)
C3 Fe2 Fe1 51.6(2)
C205 Fe2 Fe1 139.0(4)
C201 Fe2 Fe1 105.6(4)
C204 Fe2 Fe1 165.6(4)
C202 Fe2 Fe1 101.9(4)
C203 Fe2 Fe1 128.4(3)
C105 C101 C102 108.0(12)
C105 C101 Fe1 72.0(7)
C102 C101 Fe1 69.8(6)
C105 C101 H101 126.0
C102 C101 H101 126.0
Fe1 C101 H101 123.8
C103 C102 C101 108.1(12)
C103 C102 Fe1 72.0(6)
C101 C102 Fe1 70.1(6)
C103 C102 H102 126.0
C101 C102 H102 126.0
Fe1 C102 H102 123.5
C104 C103 C102 107.8(11)
C104 C103 Fe1 70.8(6)
C102 C103 Fe1 69.0(6)
C104 C103 H103 126.1
C102 C103 H103 126.1
Fe1 C103 H103 125.7
C103 C104 C105 106.9(11)
C103 C104 Fe1 70.6(6)
C105 C104 Fe1 69.5(6)
C103 C104 H104 126.6
C105 C104 H104 126.6
Fe1 C104 H104 124.9
C101 C105 C104 109.1(12)
C101 C105 Fe1 70.3(7)
C104 C105 Fe1 70.7(6)
C101 C105 H105 125.4
C104 C105 H105 125.4
Fe1 C105 H105 125.1
C202 C201 C205 107.7(12)
C202 C201 Fe2 71.7(7)
C205 C201 Fe2 69.6(7)
C202 C201 H201 126.2
C205 C201 H201 126.2
Fe2 C201 H201 124.2
C203 C202 C201 109.0(13)
C203 C202 Fe2 72.7(8)
C201 C202 Fe2 69.7(7)
C203 C202 H202 125.5
C201 C202 H202 125.5
Fe2 C202 H202 123.7
C202 C203 C204 109.1(13)
C202 C203 Fe2 70.5(8)
C204 C203 Fe2 69.2(7)
C202 C203 H203 125.4
C204 C203 H203 125.4
Fe2 C203 H203 126.4
C203 C204 C205 108.0(12)
C203 C204 Fe2 72.4(6)
C205 C204 Fe2 69.5(7)
C203 C204 H204 126.0
C205 C204 H204 126.0
Fe2 C204 H204 123.6
C204 C205 C201 106.2(12)
C204 C205 Fe2 71.3(7)
C201 C205 Fe2 70.6(7)
C204 C205 H205 126.9
C201 C205 H205 126.9
Fe2 C205 H205 122.9
O20 C20 Fe2 176.0(12)
O12 C12 Fe2 142.3(8)
O12 C12 Fe1 134.7(9)
Fe2 C12 Fe1 82.9(5)
C2 C3 C31 119.7(8)
C2 C3 Fe2 119.6(6)
C31 C3 Fe2 119.9(6)
C2 C3 Fe1 72.5(5)
C31 C3 Fe1 128.9(6)
Fe2 C3 Fe1 78.7(3)
C3 C2 C1 114.5(8)
C3 C2 C21 125.4(9)
C1 C2 C21 116.8(9)
C3 C2 Fe1 68.1(5)
C1 C2 Fe1 57.9(5)
C21 C2 Fe1 129.2(7)
C2 C1 S1 130.8(7)
C2 C1 Fe1 79.8(5)
S1 C1 Fe1 148.2(7)
C1 S1 C11 104.1(5)
S1 C11 H11A 109.5
S1 C11 H11B 109.5
H11A C11 H11B 109.5
S1 C11 H11C 109.5
H11A C11 H11C 109.5
H11B C11 H11C 109.5
C3 C31 C32 112.1(8)
C3 C31 H31A 109.2
C32 C31 H31A 109.2
C3 C31 H31B 109.2
C32 C31 H31B 109.2
H31A C31 H31B 107.9
C31 C32 H32A 109.5
C31 C32 H32B 109.5
H32A C32 H32B 109.5
C31 C32 H32C 109.5
H32A C32 H32C 109.5
H32B C32 H32C 109.5
C22 C21 C2 107.9(9)
C22 C21 H21A 110.1
C2 C21 H21A 110.1
C22 C21 H21B 110.1
C2 C21 H21B 110.1
H21A C21 H21B 108.4
C21 C22 H22A 109.5
C21 C22 H22B 109.5
H22A C22 H22B 109.5
C21 C22 H22C 109.5
H22A C22 H22C 109.5
H22B C22 H22C 109.5
C131 Fe3 C34 77.7(4)
C131 Fe3 C133 77.6(4)
C34 Fe3 C133 92.4(4)
C131 Fe3 C301 116.2(6)
C34 Fe3 C301 154.1(5)
C133 Fe3 C301 111.5(5)
C131 Fe3 C132 43.1(4)
C34 Fe3 C132 100.8(4)
C133 Fe3 C132 40.7(4)
C301 Fe3 C132 103.9(5)
C131 Fe3 C314 107.1(8)
C34 Fe3 C314 107.3(9)
C133 Fe3 C314 160.2(8)
C301 Fe3 C314 49.0(8)
C132 Fe3 C314 132.2(9)
C131 Fe3 C315 106.8(7)
C34 Fe3 C315 145.8(8)
C133 Fe3 C315 121.8(8)
C301 Fe3 C315 14.5(6)
C132 Fe3 C315 104.9(7)
C314 Fe3 C315 38.5(6)
C131 Fe3 C305 152.7(7)
C34 Fe3 C305 129.3(7)
C133 Fe3 C305 102.5(5)
C301 Fe3 C305 37.8(7)
C132 Fe3 C305 121.9(6)
C314 Fe3 C305 64.3(8)
C315 Fe3 C305 49.5(9)
C131 Fe3 C313 140.2(8)
C34 Fe3 C313 89.3(7)
C133 Fe3 C313 141.1(8)
C301 Fe3 C313 65.9(8)
C132 Fe3 C313 169.8(7)
C314 Fe3 C313 41.4(7)
C315 Fe3 C313 65.3(8)
C305 Fe3 C313 50.1(8)
C131 Fe3 C302 98.9(5)
C34 Fe3 C302 121.0(6)
C133 Fe3 C302 145.3(7)
C301 Fe3 C302 38.9(5)
C132 Fe3 C302 116.2(6)
C314 Fe3 C302 17.0(7)
C315 Fe3 C302 25.5(7)
C305 Fe3 C302 65.2(6)
C313 Fe3 C302 56.2(8)
C131 Fe3 C303 118.2(6)
C34 Fe3 C303 88.5(5)
C133 Fe3 C303 163.9(6)
C301 Fe3 C303 65.7(6)
C132 Fe3 C303 154.3(6)
C314 Fe3 C303 23.9(8)
C315 Fe3 C303 59.0(7)
C305 Fe3 C303 65.2(6)
C313 Fe3 C303 22.8(6)
C302 Fe3 C303 40.9(5)
C131 Fe3 C304 158.0(7)
C34 Fe3 C304 94.4(6)
C133 Fe3 C304 123.6(6)
C301 Fe3 C304 64.4(6)
C132 Fe3 C304 158.1(6)
C314 Fe3 C304 55.3(9)
C315 Fe3 C304 68.7(7)
C305 Fe3 C304 37.7(5)
C313 Fe3 C304 17.9(6)
C302 Fe3 C304 67.4(7)
C303 Fe3 C304 40.4(5)
C40 Fe4 C34 89.5(5)
C40 Fe4 C133 85.2(4)
C34 Fe4 C133 97.6(4)
C40 Fe4 C404 88.7(7)
C34 Fe4 C404 138.2(8)
C133 Fe4 C404 123.9(7)
C40 Fe4 C415 89.6(10)
C34 Fe4 C415 110.8(12)
C133 Fe4 C415 151.1(12)
C404 Fe4 C415 27.4(9)
C40 Fe4 C403 115.7(8)
C34 Fe4 C403 152.2(8)
C133 Fe4 C403 96.2(6)
C404 Fe4 C403 39.3(5)
C415 Fe4 C403 60.8(9)
C40 Fe4 C405 100.3(8)
C34 Fe4 C405 99.3(7)
C133 Fe4 C405 162.3(6)
C404 Fe4 C405 40.4(6)
C415 Fe4 C405 15.6(8)
C403 Fe4 C405 66.2(7)
C40 Fe4 C401 136.9(9)
C34 Fe4 C401 87.1(6)
C133 Fe4 C401 137.8(9)
C404 Fe4 C401 66.8(7)
C415 Fe4 C401 52.4(10)
C403 Fe4 C401 66.7(7)
C405 Fe4 C401 38.6(7)
C40 Fe4 C402 152.7(8)
C34 Fe4 C402 114.7(9)
C133 Fe4 C402 103.0(7)
C404 Fe4 C402 65.0(8)
C415 Fe4 C402 70.6(9)
C403 Fe4 C402 38.3(5)
C405 Fe4 C402 64.9(7)
C401 Fe4 C402 40.0(5)
C40 Fe4 C414 97.9(10)
C34 Fe4 C414 149.0(10)
C133 Fe4 C414 113.0(10)
C404 Fe4 C414 14.7(8)
C415 Fe4 C414 39.7(7)
C403 Fe4 C414 24.7(9)
C405 Fe4 C414 49.8(10)
C401 Fe4 C414 67.1(9)
C402 Fe4 C414 54.9(10)
C40 Fe4 C413 133.3(13)
C34 Fe4 C413 134.9(13)
C133 Fe4 C413 99.3(8)
C404 Fe4 C413 50.3(10)
C415 Fe4 C413 64.6(9)
C403 Fe4 C413 17.9(8)
C405 Fe4 C413 64.7(9)
C401 Fe4 C413 53.4(9)
C402 Fe4 C413 20.4(8)
C414 Fe4 C413 37.6(7)
C40 Fe4 C411 118.9(13)
C34 Fe4 C411 85.9(8)
C133 Fe4 C411 155.8(12)
C404 Fe4 C411 59.1(9)
C415 Fe4 C411 38.3(9)
C403 Fe4 C411 72.0(9)
C405 Fe4 C411 23.0(9)
C401 Fe4 C411 18.0(7)
C402 Fe4 C411 54.6(9)
C414 Fe4 C411 64.2(10)
C413 Fe4 C411 63.2(9)
C305 C301 C302 112.2(13)
C305 C301 Fe3 72.9(11)
C302 C301 Fe3 72.8(10)
C305 C301 H301 123.9
C302 C301 H301 123.9
Fe3 C301 H301 121.9
C301 C302 C303 104.7(12)
C301 C302 Fe3 68.3(10)
C303 C302 Fe3 70.3(9)
C301 C302 H302 127.7
C303 C302 H302 127.7
Fe3 C302 H302 125.3
C304 C303 C302 105.6(13)
C304 C303 Fe3 69.9(9)
C302 C303 Fe3 68.7(9)
C304 C303 H303 127.2
C302 C303 H303 127.2
Fe3 C303 H303 125.7
C305 C304 C303 106.6(13)
C305 C304 Fe3 69.6(10)
C303 C304 Fe3 69.7(9)
C305 C304 H304 126.7
C303 C304 H304 126.7
Fe3 C304 H304 125.6
C301 C305 C304 110.9(14)
C301 C305 Fe3 69.4(11)
C304 C305 Fe3 72.7(10)
C301 C305 H305 124.5
C304 C305 H305 124.5
Fe3 C305 H305 124.9
C315 C311 C312 110.9(14)
C315 C311 Fe3 67.9(13)
C312 C311 Fe3 71.0(13)
C315 C311 H311 124.6
C312 C311 H311 124.6
Fe3 C311 H311 128.3
C311 C312 C313 105.3(14)
C311 C312 Fe3 72.0(13)
C313 C312 Fe3 67.0(13)
C311 C312 H312 127.4
C313 C312 H312 127.4
Fe3 C312 H312 125.1
C314 C313 C312 106.4(17)
C314 C313 Fe3 68.9(14)
C312 C313 Fe3 72.4(13)
C314 C313 H313 126.8
C312 C313 H313 126.8
Fe3 C313 H313 123.5
C315 C314 C313 104.6(15)
C315 C314 Fe3 70.9(15)
C313 C314 Fe3 69.7(14)
C315 C314 H314 127.7
C313 C314 H314 127.7
Fe3 C314 H314 123.4
C311 C315 C314 112.8(15)
C311 C315 Fe3 75.6(14)
C314 C315 Fe3 70.6(15)
C311 C315 H315 123.6
C314 C315 H315 123.6
Fe3 C315 H315 121.6
C405 C401 C402 105.2(12)
C405 C401 Fe4 69.5(11)
C402 C401 Fe4 70.0(10)
C405 C401 H401 127.4
C402 C401 H401 127.4
Fe4 C401 H401 124.7
C403 C402 C401 109.6(14)
C403 C402 Fe4 69.4(11)
C401 C402 Fe4 70.0(10)
C403 C402 H402 125.2
C401 C402 H402 125.2
Fe4 C402 H402 127.0
C402 C403 C404 108.5(16)
C402 C403 Fe4 72.3(11)
C404 C403 Fe4 70.0(12)
C402 C403 H403 125.7
C404 C403 H403 125.7
Fe4 C403 H403 123.6
C403 C404 C405 107.0(14)
C403 C404 Fe4 70.7(11)
C405 C404 Fe4 70.3(12)
C403 C404 H404 126.5
C405 C404 H404 126.5
Fe4 C404 H404 124.1
C401 C405 C404 109.6(13)
C401 C405 Fe4 71.9(11)
C404 C405 Fe4 69.3(12)
C401 C405 H405 125.2
C404 C405 H405 125.2
Fe4 C405 H405 125.1
C415 C411 C412 107.7(15)
C415 C411 Fe4 67.1(17)
C412 C411 Fe4 71.8(17)
C415 C411 H411 126.1
C412 C411 H411 126.1
Fe4 C411 H411 126.5
C413 C412 C411 106.4(16)
C413 C412 Fe4 69.7(17)
C411 C412 Fe4 69.7(16)
C413 C412 H412 126.8
C411 C412 H412 126.8
Fe4 C412 H412 125.4
C414 C413 C412 111(2)
C414 C413 Fe4 70.3(19)
C412 C413 Fe4 73.2(17)
C414 C413 H413 124.6
C412 C413 H413 124.6
Fe4 C413 H413 123.5
C413 C414 C415 107.0(17)
C413 C414 Fe4 72.1(19)
C415 C414 Fe4 68.1(18)
C413 C414 H414 126.5
C415 C414 H414 126.5
Fe4 C414 H414 124.9
C411 C415 C414 107.9(15)
C411 C415 Fe4 74.5(18)
C414 C415 Fe4 72.2(19)
C411 C415 H415 126.0
C414 C415 H415 126.0
Fe4 C415 H415 119.1
O4 C40 Fe4 178.8(10)
O34 C34 Fe4 141.1(9)
O34 C34 Fe3 137.3(8)
Fe4 C34 Fe3 81.5(4)
C132 C133 C36 117.4(9)
C132 C133 Fe4 118.8(7)
C36 C133 Fe4 123.0(7)
C132 C133 Fe3 71.1(5)
C36 C133 Fe3 128.6(7)
Fe4 C133 Fe3 79.1(4)
C133 C132 C131 115.8(8)
C133 C132 C38 124.9(9)
C131 C132 C38 118.1(8)
C133 C132 Fe3 68.2(5)
C131 C132 Fe3 60.9(5)
C38 C132 Fe3 133.2(6)
C132 C131 S2 127.6(8)
C132 C131 Fe3 76.0(6)
S2 C131 Fe3 153.0(6)
C131 S2 C35 102.1(7)
S2 C35 H35A 109.5
S2 C35 H35B 109.5
H35A C35 H35B 109.5
S2 C35 H35C 109.5
H35A C35 H35C 109.5
H35B C35 H35C 109.5
C133 C36 C37 110.5(9)
C133 C36 H36A 109.6
C37 C36 H36A 109.6
C133 C36 H36B 109.6
C37 C36 H36B 109.6
H36A C36 H36B 108.1
C36 C37 H37A 109.5
C36 C37 H37B 109.5
H37A C37 H37B 109.5
C36 C37 H37C 109.5
H37A C37 H37C 109.5
H37B C37 H37C 109.5
C39 C38 C132 109.7(9)
C39 C38 H38A 109.7
C132 C38 H38A 109.7
C39 C38 H38B 109.7
C132 C38 H38B 109.7
H38A C38 H38B 108.2
C38 C39 H39A 109.5
C38 C39 H39B 109.5
H39A C39 H39B 109.5
C38 C39 H39C 109.5
H39A C39 H39C 109.5
H39B C39 H39C 109.5
F10' C41 F10 100.5(17)
F10' C41 F20' 109.5(15)
F10 C41 F20' 49.8(12)
F10' C41 F20 38.3(10)
F10 C41 F20 107.6(15)
F20' C41 F20 142.7(17)
F10' C41 F30' 108.2(14)
F10 C41 F30' 59.5(12)
F20' C41 F30' 103.4(14)
F20 C41 F30' 79.7(13)
F10' C41 F30 60.8(13)
F10 C41 F30 102.8(16)
F20' C41 F30 67.1(15)
F20 C41 F30 96.4(14)
F30' C41 F30 159(2)
F10' C41 S3 122.0(13)
F10 C41 S3 137.1(13)
F20' C41 S3 104.9(13)
F20 C41 S3 109.6(12)
F30' C41 S3 107.3(14)
F30 C41 S3 93.7(16)
O29 S3 O10' 120.3(12)
O29 S3 O30 119.7(10)
O10' S3 O30 40.3(10)
O29 S3 O20' 76.5(15)
O10' S3 O20' 126.3(15)
O30 S3 O20' 162.0(15)
O29 S3 O30' 38.9(11)
O10' S3 O30' 115.7(12)
O30 S3 O30' 90.9(12)
O20' S3 O30' 107.2(14)
O29 S3 O10 117.1(11)
O10' S3 O10 72.3(12)
O30 S3 O10 106.6(11)
O20' S3 O10 56.1(14)
O30' S3 O10 156.0(14)
O29 S3 C41 115.6(9)
O10' S3 C41 121.2(11)
O30 S3 C41 96.1(10)
O20' S3 C41 82.5(16)
O30' S3 C41 96.4(12)
O10 S3 C41 97.9(11)
F40 C42 F50 109.1(12)
F40 C42 F60 107.5(13)
F50 C42 F60 110.2(12)
F40 C42 S4 112.5(9)
F50 C42 S4 109.9(10)
F60 C42 S4 107.5(11)
O60 S4 O50 113.2(7)
O60 S4 O40 122.0(9)
O50 S4 O40 112.7(7)
O60 S4 C42 103.4(7)
O50 S4 C42 103.5(7)
O40 S4 C42 98.5(8)

loop_
_geom_bond_atom_site_label_1
_geom_bond_atom_site_label_2
_geom_bond_distance
Fe1 C1 1.805(9)
Fe1 C12 1.982(10)
Fe1 C3 2.039(8)
Fe1 C102 2.072(10)
Fe1 C101 2.076(11)
Fe1 C2 2.096(9)
Fe1 C105 2.097(11)
Fe1 C103 2.111(10)
Fe1 C104 2.113(11)
Fe1 Fe2 2.5503(17)
Fe2 C20 1.753(12)
Fe2 C12 1.868(12)
Fe2 C3 1.983(8)
Fe2 C205 2.085(11)
Fe2 C201 2.098(12)
Fe2 C204 2.109(11)
Fe2 C202 2.124(13)
Fe2 C203 2.151(12)
C101 C105 1.347(16)
C101 C102 1.420(16)
C101 H101 0.9300
C102 C103 1.396(16)
C102 H102 0.9300
C103 C104 1.396(17)
C103 H103 0.9300
C104 C105 1.432(16)
C104 H104 0.9300
C105 H105 0.9300
C201 C202 1.397(18)
C201 C205 1.424(18)
C201 H201 0.9300
C202 C203 1.347(17)
C202 H202 0.9300
C203 C204 1.401(17)
C203 H203 0.9300
C204 C205 1.405(18)
C204 H204 0.9300
C205 H205 0.9300
C20 O20 1.139(13)
C12 O12 1.178(13)
C3 C2 1.396(12)
C3 C31 1.515(12)
C2 C1 1.434(13)
C2 C21 1.525(12)
C1 S1 1.661(9)
S1 C11 1.800(13)
C11 H11A 0.9600
C11 H11B 0.9600
C11 H11C 0.9600
C31 C32 1.529(14)
C31 H31A 0.9700
C31 H31B 0.9700
C32 H32A 0.9600
C32 H32B 0.9600
C32 H32C 0.9600
C21 C22 1.521(15)
C21 H21A 0.9700
C21 H21B 0.9700
C22 H22A 0.9600
C22 H22B 0.9600
C22 H22C 0.9600
Fe3 C131 1.856(10)
Fe3 C34 2.008(10)
Fe3 C133 2.021(9)
Fe3 C301 2.058(19)
Fe3 C132 2.060(9)
Fe3 C314 2.09(3)
Fe3 C315 2.09(3)
Fe3 C305 2.10(2)
Fe3 C313 2.10(2)
Fe3 C302 2.115(18)
Fe3 C303 2.138(16)
Fe3 C304 2.141(17)
Fe4 C40 1.762(12)
Fe4 C34 1.888(10)
Fe4 C133 1.975(10)
Fe4 C404 2.08(2)
Fe4 C415 2.08(3)
Fe4 C403 2.09(2)
Fe4 C405 2.09(2)
Fe4 C401 2.12(2)
Fe4 C402 2.126(19)
Fe4 C414 2.14(4)
Fe4 C413 2.16(3)
Fe4 C411 2.18(3)
C301 C305 1.35(2)
C301 C302 1.390(17)
C301 H301 0.9300
C302 C303 1.487(18)
C302 H302 0.9300
C303 C304 1.477(18)
C303 H303 0.9300
C304 C305 1.372(18)
C304 H304 0.9300
C305 H305 0.9300
C311 C315 1.34(2)
C311 C312 1.386(19)
C311 H311 0.9300
C312 C313 1.48(2)
C312 H312 0.9300
C313 C314 1.48(2)
C313 H313 0.9300
C314 C315 1.378(19)
C314 H314 0.9300
C315 H315 0.9300
C401 C405 1.39(2)
C401 C402 1.453(18)
C401 H401 0.9300
C402 C403 1.382(19)
C402 H402 0.9300
C403 C404 1.402(19)
C403 H403 0.9300
C404 C405 1.440(18)
C404 H404 0.9300
C405 H405 0.9300
C411 C415 1.40(3)
C411 C412 1.45(2)
C411 H411 0.9300
C412 C413 1.39(2)
C412 H412 0.9300
C413 C414 1.39(2)
C413 H413 0.9300
C414 C415 1.44(2)
C414 H414 0.9300
C415 H415 0.9300
C40 O4 1.150(12)
C34 O34 1.143(11)
C133 C132 1.420(13)
C133 C36 1.526(13)
C132 C131 1.451(14)
C132 C38 1.557(14)
C131 S2 1.602(11)
S2 C35 1.757(15)
C35 H35A 0.9600
C35 H35B 0.9600
C35 H35C 0.9600
C36 C37 1.535(17)
C36 H36A 0.9700
C36 H36B 0.9700
C37 H37A 0.9600
C37 H37B 0.9600
C37 H37C 0.9600
C38 C39 1.543(14)
C38 H38A 0.9700
C38 H38B 0.9700
C39 H39A 0.9600
C39 H39B 0.9600
C39 H39C 0.9600
C41 F10' 1.322(11)
C41 F10 1.330(12)
C41 F20' 1.361(12)
C41 F20 1.368(12)
C41 F30' 1.390(12)
C41 F30 1.402(12)
C41 S3 1.671(14)
S3 O29 1.392(10)
S3 O10' 1.396(11)
S3 O30 1.439(11)
S3 O20' 1.449(12)
S3 O30' 1.463(12)
S3 O10 1.490(12)
C42 F40 1.314(10)
C42 F50 1.326(11)
C42 F60 1.338(11)
C42 S4 1.772(14)
S4 O60 1.385(8)
S4 O50 1.423(8)
S4 O40 1.439(9)

loop_
_geom_torsion_atom_site_label_1
_geom_torsion_atom_site_label_2
_geom_torsion_atom_site_label_3
_geom_torsion_atom_site_label_4
_geom_torsion
C1 Fe1 Fe2 C20 1.9(5)
C12 Fe1 Fe2 C20 -77.6(6)
C3 Fe1 Fe2 C20 74.7(5)
C102 Fe1 Fe2 C20 136.4(8)
C101 Fe1 Fe2 C20 -120.7(15)
C2 Fe1 Fe2 C20 43.1(5)
C105 Fe1 Fe2 C20 -122.4(6)
C103 Fe1 Fe2 C20 162.7(6)
C104 Fe1 Fe2 C20 -157.6(6)
C1 Fe1 Fe2 C12 79.5(5)
C3 Fe1 Fe2 C12 152.3(5)
C102 Fe1 Fe2 C12 -146.0(8)
C101 Fe1 Fe2 C12 -43.1(15)
C2 Fe1 Fe2 C12 120.7(5)
C105 Fe1 Fe2 C12 -44.8(6)
C103 Fe1 Fe2 C12 -119.7(6)
C104 Fe1 Fe2 C12 -80.0(6)
C1 Fe1 Fe2 C3 -72.8(4)
C12 Fe1 Fe2 C3 -152.3(5)
C102 Fe1 Fe2 C3 61.7(7)
C101 Fe1 Fe2 C3 164.6(14)
C2 Fe1 Fe2 C3 -31.6(4)
C105 Fe1 Fe2 C3 162.9(5)
C103 Fe1 Fe2 C3 88.0(5)
C104 Fe1 Fe2 C3 127.7(5)
C1 Fe1 Fe2 C205 124.5(7)
C12 Fe1 Fe2 C205 45.0(7)
C3 Fe1 Fe2 C205 -162.7(7)
C102 Fe1 Fe2 C205 -101.0(9)
C101 Fe1 Fe2 C205 1.9(15)
C2 Fe1 Fe2 C205 165.7(6)
C105 Fe1 Fe2 C205 0.2(7)
C103 Fe1 Fe2 C205 -74.7(7)
C104 Fe1 Fe2 C205 -35.0(7)
C1 Fe1 Fe2 C201 151.1(5)
C12 Fe1 Fe2 C201 71.6(6)
C3 Fe1 Fe2 C201 -136.1(5)
C102 Fe1 Fe2 C201 -74.5(8)
C101 Fe1 Fe2 C201 28.4(15)
C2 Fe1 Fe2 C201 -167.8(5)
C105 Fe1 Fe2 C201 26.7(6)
C103 Fe1 Fe2 C201 -48.2(6)
C104 Fe1 Fe2 C201 -8.4(6)
C1 Fe1 Fe2 C204 -161.3(15)
C12 Fe1 Fe2 C204 119.2(16)
C3 Fe1 Fe2 C204 -88.5(15)
C102 Fe1 Fe2 C204 -26.8(16)
C101 Fe1 Fe2 C204 76(2)
C2 Fe1 Fe2 C204 -120.1(15)
C105 Fe1 Fe2 C204 74.4(16)
C103 Fe1 Fe2 C204 -0.5(15)
C104 Fe1 Fe2 C204 39.2(15)
C1 Fe1 Fe2 C202 -169.3(5)
C12 Fe1 Fe2 C202 111.2(6)
C3 Fe1 Fe2 C202 -96.5(5)
C102 Fe1 Fe2 C202 -34.8(7)
C101 Fe1 Fe2 C202 68.1(15)
C2 Fe1 Fe2 C202 -128.1(5)
C105 Fe1 Fe2 C202 66.4(6)
C103 Fe1 Fe2 C202 -8.5(6)
C104 Fe1 Fe2 C202 31.2(5)
C1 Fe1 Fe2 C203 -140.7(6)
C12 Fe1 Fe2 C203 139.8(6)
C3 Fe1 Fe2 C203 -67.9(6)
C102 Fe1 Fe2 C203 -6.2(8)
C101 Fe1 Fe2 C203 96.7(15)
C2 Fe1 Fe2 C203 -99.6(5)
C105 Fe1 Fe2 C203 95.0(6)
C103 Fe1 Fe2 C203 20.0(6)
C104 Fe1 Fe2 C203 59.8(6)
C1 Fe1 C101 C105 -123.8(8)
C12 Fe1 C101 C105 -38.3(9)
C3 Fe1 C101 C105 157.8(7)
C102 Fe1 C101 C105 117.8(11)
C2 Fe1 C101 C105 -164.6(7)
C103 Fe1 C101 C105 80.2(8)
C104 Fe1 C101 C105 37.7(7)
Fe2 Fe1 C101 C105 -2.2(19)
C1 Fe1 C101 C102 118.4(7)
C12 Fe1 C101 C102 -156.1(7)
C3 Fe1 C101 C102 40.0(11)
C2 Fe1 C101 C102 77.6(8)
C105 Fe1 C101 C102 -117.8(11)
C103 Fe1 C101 C102 -37.6(7)
C104 Fe1 C101 C102 -80.1(8)
Fe2 Fe1 C101 C102 -120.0(14)
C105 C101 C102 C103 0.2(12)
Fe1 C101 C102 C103 62.4(7)
C105 C101 C102 Fe1 -62.2(8)
C1 Fe1 C102 C103 169.3(7)
C12 Fe1 C102 C103 -63.1(14)
C3 Fe1 C102 C103 86.1(8)
C101 Fe1 C102 C103 -117.6(11)
C2 Fe1 C102 C103 126.5(7)
C105 Fe1 C102 C103 -81.0(8)
C104 Fe1 C102 C103 -37.0(7)
Fe2 Fe1 C102 C103 40.9(11)
C1 Fe1 C102 C101 -73.1(8)
C12 Fe1 C102 C101 54.5(14)
C3 Fe1 C102 C101 -156.2(7)
C2 Fe1 C102 C101 -115.9(7)
C105 Fe1 C102 C101 36.6(7)
C103 Fe1 C102 C101 117.6(11)
C104 Fe1 C102 C101 80.6(8)
Fe2 Fe1 C102 C101 158.6(6)
C101 C102 C103 C104 -0.8(11)
Fe1 C102 C103 C104 60.4(7)
C101 C102 C103 Fe1 -61.2(7)
C1 Fe1 C103 C104 -140.2(10)
C12 Fe1 C103 C104 33.7(9)
C3 Fe1 C103 C104 136.2(7)
C102 Fe1 C103 C104 -118.8(10)
C101 Fe1 C103 C104 -80.2(8)
C2 Fe1 C103 C104 173.4(6)
C105 Fe1 C103 C104 -38.7(7)
Fe2 Fe1 C103 C104 84.9(7)
C1 Fe1 C103 C102 -21.4(14)
C12 Fe1 C103 C102 152.5(7)
C3 Fe1 C103 C102 -105.0(7)
C101 Fe1 C103 C102 38.6(7)
C2 Fe1 C103 C102 -67.8(8)
C105 Fe1 C103 C102 80.1(8)
C104 Fe1 C103 C102 118.8(10)
Fe2 Fe1 C103 C102 -156.3(6)
C102 C103 C104 C105 1.1(11)
Fe1 C103 C104 C105 60.4(7)
C102 C103 C104 Fe1 -59.2(7)
C1 Fe1 C104 C103 132.5(10)
C12 Fe1 C104 C103 -153.3(7)
C3 Fe1 C104 C103 -58.3(8)
C102 Fe1 C104 C103 37.4(7)
C101 Fe1 C104 C103 81.6(8)
C2 Fe1 C104 C103 -16.4(16)
C105 Fe1 C104 C103 117.4(10)
Fe2 Fe1 C104 C103 -107.5(6)
C1 Fe1 C104 C105 15.1(15)
C12 Fe1 C104 C105 89.4(8)
C3 Fe1 C104 C105 -175.6(6)
C102 Fe1 C104 C105 -80.0(8)
C101 Fe1 C104 C105 -35.7(7)
C2 Fe1 C104 C105 -133.7(11)
C103 Fe1 C104 C105 -117.4(10)
Fe2 Fe1 C104 C105 135.1(7)
C102 C101 C105 C104 0.5(12)
Fe1 C101 C105 C104 -60.3(7)
C102 C101 C105 Fe1 60.8(7)
C103 C104 C105 C101 -1.0(12)
Fe1 C104 C105 C101 60.1(8)
C103 C104 C105 Fe1 -61.1(7)
C1 Fe1 C105 C101 67.2(8)
C12 Fe1 C105 C101 148.5(8)
C3 Fe1 C105 C101 -104.4(18)
C102 Fe1 C105 C101 -38.9(7)
C2 Fe1 C105 C101 29.6(13)
C103 Fe1 C105 C101 -82.0(8)
C104 Fe1 C105 C101 -119.6(11)
Fe2 Fe1 C105 C101 179.3(6)
C1 Fe1 C105 C104 -173.2(7)
C12 Fe1 C105 C104 -91.9(8)
C3 Fe1 C105 C104 15(2)
C102 Fe1 C105 C104 80.7(8)
C101 Fe1 C105 C104 119.6(11)
C2 Fe1 C105 C104 149.1(8)
C103 Fe1 C105 C104 37.6(7)
Fe2 Fe1 C105 C104 -61.1(8)
C20 Fe2 C201 C202 -137.4(9)
C12 Fe2 C201 C202 136.8(8)
C3 Fe2 C201 C202 39.0(10)
C205 Fe2 C201 C202 -117.6(12)
C204 Fe2 C201 C202 -78.7(8)
C203 Fe2 C201 C202 -35.9(7)
Fe1 Fe2 C201 C202 89.6(8)
C20 Fe2 C201 C205 -19.8(12)
C12 Fe2 C201 C205 -105.6(8)
C3 Fe2 C201 C205 156.6(7)
C204 Fe2 C201 C205 38.9(8)
C202 Fe2 C201 C205 117.6(12)
C203 Fe2 C201 C205 81.7(8)
Fe1 Fe2 C201 C205 -152.7(7)
C205 C201 C202 C203 1.8(13)
Fe2 C201 C202 C203 62.5(9)
C205 C201 C202 Fe2 -60.6(8)
C20 Fe2 C202 C203 -20.2(16)
C12 Fe2 C202 C203 -167.0(7)
C3 Fe2 C202 C203 88.3(8)
C205 Fe2 C202 C203 -80.1(8)
C201 Fe2 C202 C203 -118.6(12)
C204 Fe2 C202 C203 -36.6(8)
Fe1 Fe2 C202 C203 141.2(7)
C20 Fe2 C202 C201 98.5(13)
C12 Fe2 C202 C201 -48.4(9)
C3 Fe2 C202 C201 -153.1(7)
C205 Fe2 C202 C201 38.5(8)
C204 Fe2 C202 C201 82.0(8)
C203 Fe2 C202 C201 118.6(12)
Fe1 Fe2 C202 C201 -100.2(7)
C201 C202 C203 C204 -2.0(13)
Fe2 C202 C203 C204 58.6(8)
C201 C202 C203 Fe2 -60.6(8)
C20 Fe2 C203 C202 169.7(8)
C12 Fe2 C203 C202 23.6(13)
C3 Fe2 C203 C202 -98.9(8)
C205 Fe2 C203 C202 82.2(9)
C201 Fe2 C203 C202 37.8(8)
C204 Fe2 C203 C202 120.4(12)
Fe1 Fe2 C203 C202 -51.5(9)
C20 Fe2 C203 C204 49.3(10)
C12 Fe2 C203 C204 -96.9(11)
C3 Fe2 C203 C204 140.7(8)
C205 Fe2 C203 C204 -38.2(8)
C201 Fe2 C203 C204 -82.6(9)
C202 Fe2 C203 C204 -120.4(12)
Fe1 Fe2 C203 C204 -171.9(6)
C202 C203 C204 C205 1.4(13)
Fe2 C203 C204 C205 60.8(8)
C202 C203 C204 Fe2 -59.4(8)
C20 Fe2 C204 C203 -137.4(9)
C12 Fe2 C204 C203 133.4(9)
C3 Fe2 C204 C203 -51.2(10)
C205 Fe2 C204 C203 117.6(12)
C201 Fe2 C204 C203 78.1(9)
C202 Fe2 C204 C203 35.0(8)
Fe1 Fe2 C204 C203 26(2)
C20 Fe2 C204 C205 105.0(9)
C12 Fe2 C204 C205 15.8(12)
C3 Fe2 C204 C205 -168.8(7)
C201 Fe2 C204 C205 -39.6(8)
C202 Fe2 C204 C205 -82.6(9)
C203 Fe2 C204 C205 -117.6(12)
Fe1 Fe2 C204 C205 -91.3(16)
C203 C204 C205 C201 -0.2(13)
Fe2 C204 C205 C201 62.4(8)
C203 C204 C205 Fe2 -62.6(8)
C202 C201 C205 C204 -1.0(13)
Fe2 C201 C205 C204 -62.9(8)
C202 C201 C205 Fe2 61.9(8)
C20 Fe2 C205 C204 -78.0(9)
C12 Fe2 C205 C204 -168.9(8)
C3 Fe2 C205 C204 34(2)
C201 Fe2 C205 C204 115.5(12)
C202 Fe2 C205 C204 78.1(9)
C203 Fe2 C205 C204 37.5(8)
Fe1 Fe2 C205 C204 157.8(6)
C20 Fe2 C205 C201 166.5(9)
C12 Fe2 C205 C201 75.6(8)
C3 Fe2 C205 C201 -81.8(18)
C204 Fe2 C205 C201 -115.5(12)
C202 Fe2 C205 C201 -37.4(8)
C203 Fe2 C205 C201 -78.1(9)
Fe1 Fe2 C205 C201 42.3(10)
C12 Fe2 C20 O20 177(100)
C3 Fe2 C20 O20 -85(16)
C205 Fe2 C20 O20 79(16)
C201 Fe2 C20 O20 92(16)
C204 Fe2 C20 O20 41(16)
C202 Fe2 C20 O20 27(16)
C203 Fe2 C20 O20 13(16)
Fe1 Fe2 C20 O20 -135(16)
C20 Fe2 C12 O12 -72.3(16)
C3 Fe2 C12 O12 -159.6(16)
C205 Fe2 C12 O12 26.7(17)
C201 Fe2 C12 O12 65.1(16)
C204 Fe2 C12 O12 17(2)
C202 Fe2 C12 O12 93.0(17)
C203 Fe2 C12 O12 77.8(19)
Fe1 Fe2 C12 O12 178.8(18)
C20 Fe2 C12 Fe1 108.9(4)
C3 Fe2 C12 Fe1 21.6(4)
C205 Fe2 C12 Fe1 -152.1(5)
C201 Fe2 C12 Fe1 -113.7(5)
C204 Fe2 C12 Fe1 -162.1(5)
C202 Fe2 C12 Fe1 -85.9(5)
C203 Fe2 C12 Fe1 -101.0(8)
C1 Fe1 C12 O12 84.5(13)
C3 Fe1 C12 O12 160.2(13)
C102 Fe1 C12 O12 -49(2)
C101 Fe1 C12 O12 -10.3(15)
C2 Fe1 C12 O12 121.6(13)
C105 Fe1 C12 O12 -32.6(14)
C103 Fe1 C12 O12 -92.6(14)
C104 Fe1 C12 O12 -72.3(14)
Fe2 Fe1 C12 O12 -179.0(16)
C1 Fe1 C12 Fe2 -96.5(4)
C3 Fe1 C12 Fe2 -20.8(4)
C102 Fe1 C12 Fe2 130.3(10)
C101 Fe1 C12 Fe2 168.7(4)
C2 Fe1 C12 Fe2 -59.4(4)
C105 Fe1 C12 Fe2 146.5(4)
C103 Fe1 C12 Fe2 86.4(6)
C104 Fe1 C12 Fe2 106.7(4)
C20 Fe2 C3 C2 -48.5(8)
C12 Fe2 C3 C2 41.0(8)
C205 Fe2 C3 C2 -161.6(16)
C201 Fe2 C3 C2 134.0(8)
C204 Fe2 C3 C2 -135.8(8)
C202 Fe2 C3 C2 157.7(7)
C203 Fe2 C3 C2 -165.1(8)
Fe1 Fe2 C3 C2 62.2(6)
C20 Fe2 C3 C31 120.7(7)
C12 Fe2 C3 C31 -149.8(7)
C205 Fe2 C3 C31 7.6(19)
C201 Fe2 C3 C31 -56.8(9)
C204 Fe2 C3 C31 33.4(9)
C202 Fe2 C3 C31 -33.1(8)
C203 Fe2 C3 C31 4.1(7)
Fe1 Fe2 C3 C31 -128.6(7)
C20 Fe2 C3 Fe1 -110.7(4)
C12 Fe2 C3 Fe1 -21.2(4)
C205 Fe2 C3 Fe1 136.2(16)
C201 Fe2 C3 Fe1 71.8(6)
C204 Fe2 C3 Fe1 162.0(5)
C202 Fe2 C3 Fe1 95.5(4)
C203 Fe2 C3 Fe1 132.7(4)
C1 Fe1 C3 C2 -25.7(5)
C12 Fe1 C3 C2 -106.5(5)
C102 Fe1 C3 C2 85.9(6)
C101 Fe1 C3 C2 60.0(8)
C105 Fe1 C3 C2 146.6(18)
C103 Fe1 C3 C2 125.9(6)
C104 Fe1 C3 C2 158.7(6)
Fe2 Fe1 C3 C2 -126.2(5)
C1 Fe1 C3 C31 -140.0(9)
C12 Fe1 C3 C31 139.2(8)
C102 Fe1 C3 C31 -28.4(9)
C101 Fe1 C3 C31 -54.4(11)
C2 Fe1 C3 C31 -114.3(10)
C105 Fe1 C3 C31 32(2)
C103 Fe1 C3 C31 11.5(9)
C104 Fe1 C3 C31 44.4(10)
Fe2 Fe1 C3 C31 119.4(9)
C1 Fe1 C3 Fe2 100.5(4)
C12 Fe1 C3 Fe2 19.8(4)
C102 Fe1 C3 Fe2 -147.9(4)
C101 Fe1 C3 Fe2 -173.8(6)
C2 Fe1 C3 Fe2 126.2(5)
C105 Fe1 C3 Fe2 -87.2(18)
C103 Fe1 C3 Fe2 -107.9(4)
C104 Fe1 C3 Fe2 -75.0(5)
C31 C3 C2 C1 161.0(8)
Fe2 C3 C2 C1 -29.8(10)
Fe1 C3 C2 C1 35.6(7)
C31 C3 C2 C21 2.0(14)
Fe2 C3 C2 C21 171.2(7)
Fe1 C3 C2 C21 -123.3(9)
C31 C3 C2 Fe1 125.3(7)
Fe2 C3 C2 Fe1 -65.4(5)
C1 Fe1 C2 C3 141.3(7)
C12 Fe1 C2 C3 78.8(6)
C102 Fe1 C2 C3 -105.3(6)
C101 Fe1 C2 C3 -145.3(5)
C105 Fe1 C2 C3 -164.8(8)
C103 Fe1 C2 C3 -68.8(6)
C104 Fe1 C2 C3 -56.8(13)
Fe2 Fe1 C2 C3 39.0(4)
C12 Fe1 C2 C1 -62.5(6)
C3 Fe1 C2 C1 -141.3(7)
C102 Fe1 C2 C1 113.4(6)
C101 Fe1 C2 C1 73.5(6)
C105 Fe1 C2 C1 53.9(10)
C103 Fe1 C2 C1 150.0(6)
C104 Fe1 C2 C1 161.9(11)
Fe2 Fe1 C2 C1 -102.2(5)
C1 Fe1 C2 C21 -100.1(11)
C12 Fe1 C2 C21 -162.6(9)
C3 Fe1 C2 C21 118.6(11)
C102 Fe1 C2 C21 13.3(10)
C101 Fe1 C2 C21 -26.7(10)
C105 Fe1 C2 C21 -46.2(14)
C103 Fe1 C2 C21 49.8(10)
C104 Fe1 C2 C21 61.8(16)
Fe2 Fe1 C2 C21 157.6(9)
C3 C2 C1 S1 150.4(7)
C21 C2 C1 S1 -48.7(12)
Fe1 C2 C1 S1 -170.0(10)
C3 C2 C1 Fe1 -39.6(7)
C21 C2 C1 Fe1 121.2(8)
C12 Fe1 C1 C2 119.0(6)
C3 Fe1 C1 C2 24.1(5)
C102 Fe1 C1 C2 -80.6(6)
C101 Fe1 C1 C2 -119.1(6)
C105 Fe1 C1 C2 -153.9(6)
C103 Fe1 C1 C2 -66.0(11)
C104 Fe1 C1 C2 -164.6(10)
Fe2 Fe1 C1 C2 72.7(5)
C12 Fe1 C1 S1 -75.5(11)
C3 Fe1 C1 S1 -170.3(11)
C102 Fe1 C1 S1 84.9(11)
C101 Fe1 C1 S1 46.4(11)
C2 Fe1 C1 S1 165.5(14)
C105 Fe1 C1 S1 11.7(12)
C103 Fe1 C1 S1 99.5(13)
C104 Fe1 C1 S1 0.9(19)
Fe2 Fe1 C1 S1 -121.8(10)
C2 C1 S1 C11 168.9(9)
Fe1 C1 S1 C11 7.9(12)
C2 C3 C31 C32 84.2(11)
Fe2 C3 C31 C32 -85.0(9)
Fe1 C3 C31 C32 175.0(7)
C3 C2 C21 C22 -109.7(12)
C1 C2 C21 C22 91.7(12)
Fe1 C2 C21 C22 160.9(9)
C131 Fe3 C301 C305 169.0(9)
C34 Fe3 C301 C305 -73.1(19)
C133 Fe3 C301 C305 82.6(10)
C132 Fe3 C301 C305 124.7(10)
C314 Fe3 C301 C305 -100.7(14)
C315 Fe3 C301 C305 -139(4)
C313 Fe3 C301 C305 -55.2(11)
C302 Fe3 C301 C305 -120.6(14)
C303 Fe3 C301 C305 -80.2(9)
C304 Fe3 C301 C305 -35.5(9)
C131 Fe3 C301 C302 -70.4(12)
C34 Fe3 C301 C302 47(2)
C133 Fe3 C301 C302 -156.8(10)
C132 Fe3 C301 C302 -114.7(11)
C314 Fe3 C301 C302 19.9(11)
C315 Fe3 C301 C302 -19(3)
C305 Fe3 C301 C302 120.6(14)
C313 Fe3 C301 C302 65.4(11)
C303 Fe3 C301 C302 40.4(9)
C304 Fe3 C301 C302 85.1(12)
C305 C301 C302 C303 1(2)
Fe3 C301 C302 C303 -61.4(11)
C305 C301 C302 Fe3 62.7(15)
C131 Fe3 C302 C301 121.2(11)
C34 Fe3 C302 C301 -157.9(10)
C133 Fe3 C302 C301 40.1(15)
C132 Fe3 C302 C301 79.4(11)
C314 Fe3 C302 C301 -119(3)
C315 Fe3 C302 C301 10.8(18)
C305 Fe3 C302 C301 -35.5(10)
C313 Fe3 C302 C301 -92.7(12)
C303 Fe3 C302 C301 -115.6(13)
C304 Fe3 C302 C301 -76.8(10)
C131 Fe3 C302 C303 -123.3(9)
C34 Fe3 C302 C303 -42.3(11)
C133 Fe3 C302 C303 155.7(10)
C301 Fe3 C302 C303 115.6(13)
C132 Fe3 C302 C303 -165.0(8)
C314 Fe3 C302 C303 -3(3)
C315 Fe3 C302 C303 126(2)
C305 Fe3 C302 C303 80.1(9)
C313 Fe3 C302 C303 22.9(9)
C304 Fe3 C302 C303 38.8(8)
C301 C302 C303 C304 -0.5(18)
Fe3 C302 C303 C304 -60.6(11)
C301 C302 C303 Fe3 60.1(12)
C131 Fe3 C303 C304 -173.7(9)
C34 Fe3 C303 C304 -98.5(10)
C133 Fe3 C303 C304 -5(2)
C301 Fe3 C303 C304 78.4(9)
C132 Fe3 C303 C304 149.2(11)
C314 Fe3 C303 C304 119(2)
C315 Fe3 C303 C304 92.9(12)
C305 Fe3 C303 C304 36.7(8)
C313 Fe3 C303 C304 -6.8(19)
C302 Fe3 C303 C304 116.8(13)
C131 Fe3 C303 C302 69.6(10)
C34 Fe3 C303 C302 144.7(10)
C133 Fe3 C303 C302 -122(2)
C301 Fe3 C303 C302 -38.4(8)
C132 Fe3 C303 C302 32.5(17)
C314 Fe3 C303 C302 2.2(19)
C315 Fe3 C303 C302 -23.9(10)
C305 Fe3 C303 C302 -80.1(10)
C313 Fe3 C303 C302 -124(2)
C304 Fe3 C303 C302 -116.8(13)
C302 C303 C304 C305 -0.4(19)
Fe3 C303 C304 C305 -60.1(13)
C302 C303 C304 Fe3 59.8(11)
C131 Fe3 C304 C305 132.5(17)
C34 Fe3 C304 C305 -160.0(12)
C133 Fe3 C304 C305 -64.2(12)
C301 Fe3 C304 C305 35.5(10)
C132 Fe3 C304 C305 -26(2)
C314 Fe3 C304 C305 91.9(14)
C315 Fe3 C304 C305 50.6(13)
C313 Fe3 C304 C305 126(3)
C302 Fe3 C304 C305 78.2(12)
C303 Fe3 C304 C305 117.5(14)
C131 Fe3 C304 C303 15(2)
C34 Fe3 C304 C303 82.5(10)
C133 Fe3 C304 C303 178.3(8)
C301 Fe3 C304 C303 -82.0(9)
C132 Fe3 C304 C303 -143.5(13)
C314 Fe3 C304 C303 -25.6(11)
C315 Fe3 C304 C303 -66.9(10)
C305 Fe3 C304 C303 -117.5(14)
C313 Fe3 C304 C303 9(2)
C302 Fe3 C304 C303 -39.3(8)
C302 C301 C305 C304 -2(2)
Fe3 C301 C305 C304 61.1(15)
C302 C301 C305 Fe3 -62.6(14)
C303 C304 C305 C301 1(2)
Fe3 C304 C305 C301 -59.1(15)
C303 C304 C305 Fe3 60.2(11)
C131 Fe3 C305 C301 -21.9(18)
C34 Fe3 C305 C301 147.3(10)
C133 Fe3 C305 C301 -109.1(10)
C132 Fe3 C305 C301 -70.0(11)
C314 Fe3 C305 C301 55.3(11)
C315 Fe3 C305 C301 12.3(12)
C313 Fe3 C305 C301 102.2(13)
C302 Fe3 C305 C301 36.5(9)
C303 Fe3 C305 C301 81.8(9)
C304 Fe3 C305 C301 121.1(15)
C131 Fe3 C305 C304 -143.0(13)
C34 Fe3 C305 C304 26.2(15)
C133 Fe3 C305 C304 129.8(11)
C301 Fe3 C305 C304 -121.1(15)
C132 Fe3 C305 C304 168.9(10)
C314 Fe3 C305 C304 -65.8(14)
C315 Fe3 C305 C304 -108.8(15)
C313 Fe3 C305 C304 -18.9(11)
C302 Fe3 C305 C304 -84.6(13)
C303 Fe3 C305 C304 -39.3(9)
C131 Fe3 C311 C315 -53.0(15)
C34 Fe3 C311 C315 116.8(18)
C133 Fe3 C311 C315 -134.0(13)
C301 Fe3 C311 C315 -6(2)
C132 Fe3 C311 C315 -93.0(13)
C314 Fe3 C311 C315 36.4(11)
C305 Fe3 C311 C315 123(3)
C313 Fe3 C311 C315 82.7(12)
C302 Fe3 C311 C315 18.0(12)
C303 Fe3 C311 C315 60.2(11)
C304 Fe3 C311 C315 100.8(13)
C131 Fe3 C311 C312 -176.2(12)
C34 Fe3 C311 C312 -6(2)
C133 Fe3 C311 C312 102.9(13)
C301 Fe3 C311 C312 -130(2)
C132 Fe3 C311 C312 143.8(13)
C314 Fe3 C311 C312 -86.7(15)
C315 Fe3 C311 C312 -123.2(17)
C305 Fe3 C311 C312 -1(2)
C313 Fe3 C311 C312 -40.5(11)
C302 Fe3 C311 C312 -105.1(15)
C303 Fe3 C311 C312 -63.0(12)
C304 Fe3 C311 C312 -22.4(10)
C315 C311 C312 C313 3(3)
Fe3 C311 C312 C313 59.1(16)
C315 C311 C312 Fe3 -56.1(19)
C131 Fe3 C312 C311 16(5)
C34 Fe3 C312 C311 176.5(12)
C133 Fe3 C312 C311 -84.9(13)
C301 Fe3 C312 C311 21.3(11)
C132 Fe3 C312 C311 -51.7(15)
C314 Fe3 C312 C311 76.0(13)
C315 Fe3 C312 C311 33.8(11)
C305 Fe3 C312 C311 1(3)
C313 Fe3 C312 C311 116.0(16)
C302 Fe3 C312 C311 59.1(12)
C303 Fe3 C312 C311 101.5(12)
C304 Fe3 C312 C311 130(2)
C131 Fe3 C312 C313 -100(5)
C34 Fe3 C312 C313 60.5(14)
C133 Fe3 C312 C313 159.2(13)
C301 Fe3 C312 C313 -94.6(13)
C132 Fe3 C312 C313 -167.6(12)
C314 Fe3 C312 C313 -40.0(11)
C315 Fe3 C312 C313 -82.2(12)
C305 Fe3 C312 C313 -115(3)
C302 Fe3 C312 C313 -56.9(12)
C303 Fe3 C312 C313 -14.4(11)
C304 Fe3 C312 C313 14.5(17)
C311 C312 C313 C314 -2(3)
Fe3 C312 C313 C314 60.9(18)
C311 C312 C313 Fe3 -62.4(17)
C131 Fe3 C313 C314 48.1(17)
C34 Fe3 C313 C314 117.7(14)
C133 Fe3 C313 C314 -149.3(14)
C301 Fe3 C313 C314 -54.5(12)
C132 Fe3 C313 C314 -55(5)
C315 Fe3 C313 C314 -38.6(10)
C305 Fe3 C313 C314 -95.5(15)
C302 Fe3 C313 C314 -11.1(11)
C303 Fe3 C313 C314 29.9(18)
C304 Fe3 C313 C314 -136(3)
C131 Fe3 C313 C312 164.2(12)
C34 Fe3 C313 C312 -126.2(14)
C133 Fe3 C313 C312 -33.3(18)
C301 Fe3 C313 C312 61.6(11)
C132 Fe3 C313 C312 61(5)
C314 Fe3 C313 C312 116.1(18)
C315 Fe3 C313 C312 77.5(13)
C305 Fe3 C313 C312 20.6(11)
C302 Fe3 C313 C312 104.9(14)
C303 Fe3 C313 C312 146(2)
C304 Fe3 C313 C312 -20(2)
C312 C313 C314 C315 0(3)
Fe3 C313 C314 C315 62.8(19)
C312 C313 C314 Fe3 -63.2(17)
C131 Fe3 C314 C315 95.6(14)
C34 Fe3 C314 C315 177.7(14)
C133 Fe3 C314 C315 -5(3)
C301 Fe3 C314 C315 -14.6(11)
C132 Fe3 C314 C315 54.4(17)
C305 Fe3 C314 C315 -56.5(14)
C313 Fe3 C314 C315 -114.3(17)
C302 Fe3 C314 C315 32(3)
C303 Fe3 C314 C315 -143(3)
C304 Fe3 C314 C315 -99.2(15)
C131 Fe3 C314 C313 -150.1(12)
C34 Fe3 C314 C313 -68.0(14)
C133 Fe3 C314 C313 109(3)
C301 Fe3 C314 C313 99.8(14)
C132 Fe3 C314 C313 168.7(11)
C315 Fe3 C314 C313 114.3(17)
C305 Fe3 C314 C313 57.9(12)
C302 Fe3 C314 C313 147(3)
C303 Fe3 C314 C313 -28.4(16)
C304 Fe3 C314 C313 15.2(11)
C312 C311 C315 C314 -3(3)
Fe3 C311 C315 C314 -61(2)
C312 C311 C315 Fe3 57.9(18)
C313 C314 C315 C311 2(3)
Fe3 C314 C315 C311 64(2)
C313 C314 C315 Fe3 -62.0(18)
C131 Fe3 C315 C311 142.5(12)
C34 Fe3 C315 C311 -124.9(16)
C133 Fe3 C315 C311 56.9(14)
C301 Fe3 C315 C311 10(3)
C132 Fe3 C315 C311 97.6(13)
C314 Fe3 C315 C311 -120.9(18)
C305 Fe3 C315 C311 -21.9(11)
C313 Fe3 C315 C311 -79.4(11)
C302 Fe3 C315 C311 -142(2)
C303 Fe3 C315 C311 -104.3(13)
C304 Fe3 C315 C311 -60.3(11)
C131 Fe3 C315 C314 -96.6(15)
C34 Fe3 C315 C314 -4(2)
C133 Fe3 C315 C314 177.8(13)
C301 Fe3 C315 C314 131(4)
C132 Fe3 C315 C314 -141.4(14)
C305 Fe3 C315 C314 99.1(15)
C313 Fe3 C315 C314 41.5(12)
C302 Fe3 C315 C314 -21.3(17)
C303 Fe3 C315 C314 16.6(12)
C304 Fe3 C315 C314 60.6(14)
C40 Fe4 C401 C405 -22.8(17)
C34 Fe4 C401 C405 -108.9(13)
C133 Fe4 C401 C405 153.1(12)
C404 Fe4 C401 C405 37.6(9)
C415 Fe4 C401 C405 10.4(14)
C403 Fe4 C401 C405 80.5(10)
C402 Fe4 C401 C405 115.7(14)
C414 Fe4 C401 C405 53.6(13)
C413 Fe4 C401 C405 94.4(14)
C411 Fe4 C401 C405 -23(3)
C40 Fe4 C401 C402 -138.6(15)
C34 Fe4 C401 C402 135.4(14)
C133 Fe4 C401 C402 37.3(16)
C404 Fe4 C401 C402 -78.2(12)
C415 Fe4 C401 C402 -105.4(15)
C403 Fe4 C401 C402 -35.2(9)
C405 Fe4 C401 C402 -115.7(14)
C414 Fe4 C401 C402 -62.2(13)
C413 Fe4 C401 C402 -21.3(12)
C411 Fe4 C401 C402 -139(3)
C405 C401 C402 C403 -3(2)
Fe4 C401 C402 C403 58.2(14)
C405 C401 C402 Fe4 -61.0(14)
C40 Fe4 C402 C403 -21(3)
C34 Fe4 C402 C403 -171.7(11)
C133 Fe4 C402 C403 83.5(12)
C404 Fe4 C402 C403 -38.1(10)
C415 Fe4 C402 C403 -67.1(13)
C405 Fe4 C402 C403 -82.8(11)
C401 Fe4 C402 C403 -121.2(14)
C414 Fe4 C402 C403 -25.6(14)
C413 Fe4 C402 C403 2(3)
C411 Fe4 C402 C403 -106.8(15)
C40 Fe4 C402 C401 100(3)
C34 Fe4 C402 C401 -50.5(14)
C133 Fe4 C402 C401 -155.3(13)
C404 Fe4 C402 C401 83.1(11)
C415 Fe4 C402 C401 54.1(14)
C403 Fe4 C402 C401 121.2(14)
C405 Fe4 C402 C401 38.4(10)
C414 Fe4 C402 C401 95.6(14)
C413 Fe4 C402 C401 123(3)
C411 Fe4 C402 C401 14.4(12)
C401 C402 C403 C404 2(2)
Fe4 C402 C403 C404 61.0(15)
C401 C402 C403 Fe4 -58.5(14)
C40 Fe4 C403 C402 169.3(12)
C34 Fe4 C403 C402 16(2)
C133 Fe4 C403 C402 -103.1(12)
C404 Fe4 C403 C402 118.1(16)
C415 Fe4 C403 C402 95.4(15)
C405 Fe4 C403 C402 79.0(11)
C401 Fe4 C403 C402 36.7(9)
C414 Fe4 C403 C402 122(3)
C413 Fe4 C403 C402 -2(3)
C411 Fe4 C403 C402 55.2(12)
C40 Fe4 C403 C404 51.2(14)
C34 Fe4 C403 C404 -102(2)
C133 Fe4 C403 C404 138.8(13)
C415 Fe4 C403 C404 -22.7(13)
C405 Fe4 C403 C404 -39.1(10)
C401 Fe4 C403 C404 -81.3(11)
C402 Fe4 C403 C404 -118.1(16)
C414 Fe4 C403 C404 4(2)
C413 Fe4 C403 C404 -120(3)
C411 Fe4 C403 C404 -62.9(13)
C402 C403 C404 C405 -1(2)
Fe4 C403 C404 C405 61.3(15)
C402 C403 C404 Fe4 -62.4(14)
C40 Fe4 C404 C403 -135.4(14)
C34 Fe4 C404 C403 136.9(15)
C133 Fe4 C404 C403 -52.1(14)
C415 Fe4 C404 C403 133(3)
C405 Fe4 C404 C403 117.0(15)
C401 Fe4 C404 C403 81.0(11)
C402 Fe4 C404 C403 37.1(10)
C414 Fe4 C404 C403 -7(4)
C413 Fe4 C404 C403 20.2(11)
C411 Fe4 C404 C403 99.4(14)
C40 Fe4 C404 C405 107.6(14)
C34 Fe4 C404 C405 19.9(19)
C133 Fe4 C404 C405 -169.1(12)
C415 Fe4 C404 C405 16(2)
C403 Fe4 C404 C405 -117.0(15)
C401 Fe4 C404 C405 -36.0(11)
C402 Fe4 C404 C405 -79.9(11)
C414 Fe4 C404 C405 -124(5)
C413 Fe4 C404 C405 -96.8(15)
C411 Fe4 C404 C405 -17.6(13)
C402 C401 C405 C404 2(2)
Fe4 C401 C405 C404 -59.3(16)
C402 C401 C405 Fe4 61.3(13)
C403 C404 C405 C401 -1(3)
Fe4 C404 C405 C401 60.9(16)
C403 C404 C405 Fe4 -61.6(15)
C40 Fe4 C405 C401 164.4(12)
C34 Fe4 C405 C401 73.3(13)
C133 Fe4 C405 C401 -89(3)
C404 Fe4 C405 C401 -120.0(15)
C415 Fe4 C405 C401 -148(4)
C403 Fe4 C405 C401 -81.9(10)
C402 Fe4 C405 C401 -39.7(9)
C414 Fe4 C405 C401 -104.0(15)
C413 Fe4 C405 C401 -62.3(12)
C411 Fe4 C405 C401 18(2)
C40 Fe4 C405 C404 -75.6(14)
C34 Fe4 C405 C404 -166.7(14)
C133 Fe4 C405 C404 31(4)
C415 Fe4 C405 C404 -28(4)
C403 Fe4 C405 C404 38.1(9)
C401 Fe4 C405 C404 120.0(15)
C402 Fe4 C405 C404 80.3(13)
C414 Fe4 C405 C404 16.1(13)
C413 Fe4 C405 C404 57.7(14)
C411 Fe4 C405 C404 138(3)
C40 Fe4 C411 C415 -44.7(19)
C34 Fe4 C411 C415 -131.7(19)
C133 Fe4 C411 C415 129(3)
C404 Fe4 C411 C415 24.2(14)
C403 Fe4 C411 C415 65.3(13)
C405 Fe4 C411 C415 -6(2)
C401 Fe4 C411 C415 135(4)
C402 Fe4 C411 C415 103.9(15)
C414 Fe4 C411 C415 40.0(12)
C413 Fe4 C411 C415 82.2(13)
C40 Fe4 C411 C412 -164(2)
C34 Fe4 C411 C412 109(2)
C133 Fe4 C411 C412 10(4)
C404 Fe4 C411 C412 -94.9(18)
C415 Fe4 C411 C412 -119.2(19)
C403 Fe4 C411 C412 -53.9(15)
C405 Fe4 C411 C412 -125(3)
C401 Fe4 C411 C412 16(3)
C402 Fe4 C411 C412 -15.3(13)
C414 Fe4 C411 C412 -79.2(16)
C413 Fe4 C411 C412 -37.0(12)
C415 C411 C412 C413 3(4)
Fe4 C411 C412 C413 60(2)
C415 C411 C412 Fe4 -58(2)
C40 Fe4 C412 C413 -83(5)
C34 Fe4 C412 C413 170(2)
C133 Fe4 C412 C413 67.3(19)
C404 Fe4 C412 C413 -51.0(16)
C415 Fe4 C412 C413 -80.5(15)
C403 Fe4 C412 C413 -9.4(14)
C405 Fe4 C412 C413 -94.1(16)
C401 Fe4 C412 C413 -130(3)
C402 Fe4 C412 C413 23(2)
C414 Fe4 C412 C413 -36.2(14)
C411 Fe4 C412 C413 -117(2)
C40 Fe4 C412 C411 34(5)
C34 Fe4 C412 C411 -72(2)
C133 Fe4 C412 C411 -175.5(17)
C404 Fe4 C412 C411 66.2(16)
C415 Fe4 C412 C411 36.8(14)
C403 Fe4 C412 C411 107.8(17)
C405 Fe4 C412 C411 23.1(14)
C401 Fe4 C412 C411 -13(2)
C402 Fe4 C412 C411 140(3)
C414 Fe4 C412 C411 81.1(15)
C413 Fe4 C412 C411 117(2)
C411 C412 C413 C414 0(4)
Fe4 C412 C413 C414 61(3)
C411 C412 C413 Fe4 -60(2)
C40 Fe4 C413 C414 24(3)
C34 Fe4 C413 C414 -134(2)
C133 Fe4 C413 C414 116(2)
C404 Fe4 C413 C414 -10.8(16)
C415 Fe4 C413 C414 -38.9(14)
C403 Fe4 C413 C414 34(3)
C405 Fe4 C413 C414 -56.2(16)
C401 Fe4 C413 C414 -99.6(18)
C402 Fe4 C413 C414 -142(4)
C411 Fe4 C413 C414 -81.7(16)
C40 Fe4 C413 C412 144(2)
C34 Fe4 C413 C412 -13(3)
C133 Fe4 C413 C412 -124(2)
C404 Fe4 C413 C412 109.3(19)
C415 Fe4 C413 C412 81.2(16)
C403 Fe4 C413 C412 155(4)
C405 Fe4 C413 C412 63.9(15)
C401 Fe4 C413 C412 20.5(14)
C402 Fe4 C413 C412 -22(2)
C414 Fe4 C413 C412 120(2)
C411 Fe4 C413 C412 38.4(13)
C412 C413 C414 C415 -3(4)
Fe4 C413 C414 C415 59(3)
C412 C413 C414 Fe4 -62(2)
C40 Fe4 C414 C413 -163(2)
C34 Fe4 C414 C413 95(3)
C133 Fe4 C414 C413 -75(2)
C404 Fe4 C414 C413 145(5)
C415 Fe4 C414 C413 117(2)
C403 Fe4 C414 C413 -24.6(19)
C405 Fe4 C414 C413 100.4(18)
C401 Fe4 C414 C413 59.3(15)
C402 Fe4 C414 C413 15.3(14)
C411 Fe4 C414 C413 78.8(15)
C40 Fe4 C414 C415 80(2)
C34 Fe4 C414 C415 -22(4)
C133 Fe4 C414 C415 167.8(18)
C404 Fe4 C414 C415 28(4)
C403 Fe4 C414 C415 -142(3)
C405 Fe4 C414 C415 -17.1(13)
C401 Fe4 C414 C415 -58.2(15)
C402 Fe4 C414 C415 -102.2(17)
C413 Fe4 C414 C415 -117(2)
C411 Fe4 C414 C415 -38.6(13)
C412 C411 C415 C414 -5(4)
Fe4 C411 C415 C414 -65(2)
C412 C411 C415 Fe4 61(2)
C413 C414 C415 C411 5(4)
Fe4 C414 C415 C411 67(2)
C413 C414 C415 Fe4 -62(3)
C40 Fe4 C415 C411 142.0(19)
C34 Fe4 C415 C411 52.8(19)
C133 Fe4 C415 C411 -139(2)
C404 Fe4 C415 C411 -130(3)
C403 Fe4 C415 C411 -97.9(15)
C405 Fe4 C415 C411 9(3)
C401 Fe4 C415 C411 -16.0(13)
C402 Fe4 C415 C411 -57.1(13)
C414 Fe4 C415 C411 -115.1(19)
C413 Fe4 C415 C411 -78.2(13)
C40 Fe4 C415 C414 -103(2)
C34 Fe4 C415 C414 167.9(19)
C133 Fe4 C415 C414 -24(3)
C404 Fe4 C415 C414 -15(2)
C403 Fe4 C415 C414 17.2(14)
C405 Fe4 C415 C414 124(4)
C401 Fe4 C415 C414 99.1(16)
C402 Fe4 C415 C414 58.0(16)
C413 Fe4 C415 C414 36.9(13)
C411 Fe4 C415 C414 115.1(19)
C34 Fe4 C40 O4 27(59)
C133 Fe4 C40 O4 125(59)
C404 Fe4 C40 O4 -111(59)
C415 Fe4 C40 O4 -84(59)
C403 Fe4 C40 O4 -141(59)
C405 Fe4 C40 O4 -72(59)
C401 Fe4 C40 O4 -58(59)
C402 Fe4 C40 O4 -126(58)
C414 Fe4 C40 O4 -123(59)
C413 Fe4 C40 O4 -137(59)
C411 Fe4 C40 O4 -58(59)
C40 Fe4 C34 O34 -73.0(14)
C133 Fe4 C34 O34 -158.0(13)
C404 Fe4 C34 O34 14.5(19)
C415 Fe4 C34 O34 16.4(17)
C403 Fe4 C34 O34 83(2)
C405 Fe4 C34 O34 27.4(15)
C401 Fe4 C34 O34 64.1(16)
C402 Fe4 C34 O34 93.9(15)
C414 Fe4 C34 O34 31(3)
C413 Fe4 C34 O34 90.7(17)
C411 Fe4 C34 O34 46.1(18)
C40 Fe4 C34 Fe3 108.6(4)
C133 Fe4 C34 Fe3 23.5(4)
C404 Fe4 C34 Fe3 -164.0(9)
C415 Fe4 C34 Fe3 -162.1(10)
C403 Fe4 C34 Fe3 -95.6(14)
C405 Fe4 C34 Fe3 -151.1(7)
C401 Fe4 C34 Fe3 -114.4(9)
C402 Fe4 C34 Fe3 -84.6(7)
C414 Fe4 C34 Fe3 -147(2)
C413 Fe4 C34 Fe3 -87.7(11)
C411 Fe4 C34 Fe3 -132.4(13)
C131 Fe3 C34 O34 81.9(13)
C133 Fe3 C34 O34 158.7(12)
C301 Fe3 C34 O34 -44(2)
C132 Fe3 C34 O34 118.5(12)
C314 Fe3 C34 O34 -22.4(15)
C315 Fe3 C34 O34 -19.8(19)
C305 Fe3 C34 O34 -93.0(14)
C313 Fe3 C34 O34 -60.2(14)
C302 Fe3 C34 O34 -11.2(15)
C303 Fe3 C34 O34 -37.4(13)
C304 Fe3 C34 O34 -77.4(13)
C131 Fe3 C34 Fe4 -99.5(4)
C133 Fe3 C34 Fe4 -22.8(4)
C301 Fe3 C34 Fe4 134.7(14)
C132 Fe3 C34 Fe4 -62.9(4)
C314 Fe3 C34 Fe4 156.2(8)
C315 Fe3 C34 Fe4 158.7(12)
C305 Fe3 C34 Fe4 85.5(7)
C313 Fe3 C34 Fe4 118.4(8)
C302 Fe3 C34 Fe4 167.4(6)
C303 Fe3 C34 Fe4 141.2(6)
C304 Fe3 C34 Fe4 101.2(6)
C40 Fe4 C133 C132 -51.1(8)
C34 Fe4 C133 C132 37.7(8)
C404 Fe4 C133 C132 -136.3(9)
C415 Fe4 C133 C132 -131.5(18)
C403 Fe4 C133 C132 -166.5(10)
C405 Fe4 C133 C132 -160(2)
C401 Fe4 C133 C132 131.7(9)
C402 Fe4 C133 C132 155.3(10)
C414 Fe4 C133 C132 -147.6(12)
C413 Fe4 C133 C132 175.7(14)
C411 Fe4 C133 C132 135(2)
C40 Fe4 C133 C36 118.4(8)
C34 Fe4 C133 C36 -152.8(8)
C404 Fe4 C133 C36 33.2(12)
C415 Fe4 C133 C36 38(2)
C403 Fe4 C133 C36 3.0(11)
C405 Fe4 C133 C36 9(3)
C401 Fe4 C133 C36 -58.8(12)
C402 Fe4 C133 C36 -35.2(11)
C414 Fe4 C133 C36 21.9(14)
C413 Fe4 C133 C36 -14.8(15)
C411 Fe4 C133 C36 -56(2)
C40 Fe4 C133 Fe3 -112.3(4)
C34 Fe4 C133 Fe3 -23.5(4)
C404 Fe4 C133 Fe3 162.5(8)
C415 Fe4 C133 Fe3 167.3(17)
C403 Fe4 C133 Fe3 132.3(8)
C405 Fe4 C133 Fe3 139(3)
C401 Fe4 C133 Fe3 70.5(8)
C402 Fe4 C133 Fe3 94.1(8)
C414 Fe4 C133 Fe3 151.2(11)
C413 Fe4 C133 Fe3 114.5(13)
C411 Fe4 C133 Fe3 73(2)
C131 Fe3 C133 C132 -27.0(6)
C34 Fe3 C133 C132 -103.9(6)
C301 Fe3 C133 C132 86.5(8)
C314 Fe3 C133 C132 79(2)
C315 Fe3 C133 C132 75.1(9)
C305 Fe3 C133 C132 125.0(8)
C313 Fe3 C133 C132 164.3(11)
C302 Fe3 C133 C132 60.8(11)
C303 Fe3 C133 C132 163.3(18)
C304 Fe3 C133 C132 159.3(7)
C131 Fe3 C133 C36 -137.5(10)
C34 Fe3 C133 C36 145.6(10)
C301 Fe3 C133 C36 -24.0(12)
C132 Fe3 C133 C36 -110.5(11)
C314 Fe3 C133 C36 -31(3)
C315 Fe3 C133 C36 -35.3(13)
C305 Fe3 C133 C36 14.5(12)
C313 Fe3 C133 C36 53.8(15)
C302 Fe3 C133 C36 -49.7(14)
C303 Fe3 C133 C36 53(2)
C304 Fe3 C133 C36 48.8(12)
C131 Fe3 C133 Fe4 98.7(4)
C34 Fe3 C133 Fe4 21.9(4)
C301 Fe3 C133 Fe4 -147.8(6)
C132 Fe3 C133 Fe4 125.7(6)
C314 Fe3 C133 Fe4 -155(2)
C315 Fe3 C133 Fe4 -159.1(8)
C305 Fe3 C133 Fe4 -109.3(7)
C313 Fe3 C133 Fe4 -69.9(11)
C302 Fe3 C133 Fe4 -173.5(8)
C303 Fe3 C133 Fe4 -71.0(19)
C304 Fe3 C133 Fe4 -75.0(6)
C36 C133 C132 C131 163.6(8)
Fe4 C133 C132 C131 -26.4(11)
Fe3 C133 C132 C131 39.1(7)
C36 C133 C132 C38 -3.8(13)
Fe4 C133 C132 C38 166.2(7)
Fe3 C133 C132 C38 -128.3(9)
C36 C133 C132 Fe3 124.5(8)
Fe4 C133 C132 Fe3 -65.5(5)
C131 Fe3 C132 C133 139.5(8)
C34 Fe3 C132 C133 81.0(6)
C301 Fe3 C132 C133 -106.9(8)
C314 Fe3 C132 C133 -153.4(10)
C315 Fe3 C132 C133 -121.8(9)
C305 Fe3 C132 C133 -70.5(9)
C313 Fe3 C132 C133 -106(5)
C302 Fe3 C132 C133 -146.3(7)
C303 Fe3 C132 C133 -169.4(11)
C304 Fe3 C132 C133 -52.1(15)
C34 Fe3 C132 C131 -58.5(6)
C133 Fe3 C132 C131 -139.5(8)
C301 Fe3 C132 C131 113.6(8)
C314 Fe3 C132 C131 67.2(11)
C315 Fe3 C132 C131 98.7(10)
C305 Fe3 C132 C131 150.0(8)
C313 Fe3 C132 C131 114(5)
C302 Fe3 C132 C131 74.2(8)
C303 Fe3 C132 C131 51.1(13)
C304 Fe3 C132 C131 168.5(13)
C131 Fe3 C132 C38 -102.5(11)
C34 Fe3 C132 C38 -161.0(9)
C133 Fe3 C132 C38 118.1(11)
C301 Fe3 C132 C38 11.2(11)
C314 Fe3 C132 C38 -35.3(14)
C315 Fe3 C132 C38 -3.7(13)
C305 Fe3 C132 C38 47.5(12)
C313 Fe3 C132 C38 12(5)
C302 Fe3 C132 C38 -28.3(11)
C303 Fe3 C132 C38 -51.4(16)
C304 Fe3 C132 C38 66.0(17)
C133 C132 C131 S2 152.6(8)
C38 C132 C131 S2 -39.1(13)
Fe3 C132 C131 S2 -165.3(10)
C133 C132 C131 Fe3 -42.1(7)
C38 C132 C131 Fe3 126.2(8)
C34 Fe3 C131 C132 121.0(6)
C133 Fe3 C131 C132 25.7(5)
C301 Fe3 C131 C132 -82.3(7)
C314 Fe3 C131 C132 -134.4(10)
C315 Fe3 C131 C132 -94.1(9)
C305 Fe3 C131 C132 -67.6(13)
C313 Fe3 C131 C132 -165.4(11)
C302 Fe3 C131 C132 -119.1(8)
C303 Fe3 C131 C132 -157.5(6)
C304 Fe3 C131 C132 -168.5(13)
C34 Fe3 C131 S2 -85.3(16)
C133 Fe3 C131 S2 179.4(17)
C301 Fe3 C131 S2 71.4(17)
C132 Fe3 C131 S2 153.7(19)
C314 Fe3 C131 S2 19.3(19)
C315 Fe3 C131 S2 59.6(18)
C305 Fe3 C131 S2 86(2)
C313 Fe3 C131 S2 -12(2)
C302 Fe3 C131 S2 34.6(17)
C303 Fe3 C131 S2 -3.8(18)
C304 Fe3 C131 S2 -15(3)
C132 C131 S2 C35 159.2(10)
Fe3 C131 S2 C35 12.1(18)
C132 C133 C36 C37 85.4(12)
Fe4 C133 C36 C37 -84.2(11)
Fe3 C133 C36 C37 172.4(9)
C133 C132 C38 C39 -108.1(11)
C131 C132 C38 C39 84.7(11)
Fe3 C132 C38 C39 159.9(8)
F10' C41 S3 O29 178.3(15)
F10 C41 S3 O29 7(2)
F20' C41 S3 O29 53.3(16)
F20 C41 S3 O29 -141.2(14)
F30' C41 S3 O29 -56.3(15)
F30 C41 S3 O29 120.6(15)
F10' C41 S3 O10' 18(2)
F10 C41 S3 O10' -153(2)
F20' C41 S3 O10' -107.5(16)
F20 C41 S3 O10' 58.0(18)
F30' C41 S3 O10' 143.0(15)
F30 C41 S3 O10' -40.2(18)
F10' C41 S3 O30 51.2(17)
F10 C41 S3 O30 -120(2)
F20' C41 S3 O30 -73.8(14)
F20 C41 S3 O30 91.7(15)
F30' C41 S3 O30 176.6(14)
F30 C41 S3 O30 -6.5(15)
F10' C41 S3 O20' -111(2)
F10 C41 S3 O20' 78(2)
F20' C41 S3 O20' 124.3(18)
F20 C41 S3 O20' -70.2(18)
F30' C41 S3 O20' 14.8(17)
F30 C41 S3 O20' -168.3(18)
F10' C41 S3 O30' 142.8(18)
F10 C41 S3 O30' -28(2)
F20' C41 S3 O30' 17.8(16)
F20 C41 S3 O30' -176.7(16)
F30' C41 S3 O30' -91.8(16)
F30 C41 S3 O30' 85.1(17)
F10' C41 S3 O10 -56.5(18)
F10 C41 S3 O10 133(2)
F20' C41 S3 O10 178.5(14)
F20 C41 S3 O10 -16.0(15)
F30' C41 S3 O10 68.9(15)
F30 C41 S3 O10 -114.2(16)
F40 C42 S4 O60 171.0(12)
F50 C42 S4 O60 -67.2(11)
F60 C42 S4 O60 52.8(11)
F40 C42 S4 O50 52.8(12)
F50 C42 S4 O50 174.6(9)
F60 C42 S4 O50 -65.4(10)
F40 C42 S4 O40 -63.1(12)
F50 C42 S4 O40 58.7(10)
F60 C42 S4 O40 178.7(10)
